data_7045009
loop_
_publ_author_name
'Krebs, K. M.'
'Freitag, S.'
'Maudrich, J.-J.'
'Schubert, H.'
'Sirsch, P.'
'Wesemann, L.'

_publ_section_title
;
 Coordination chemistry of stannylene-based Lewis pairs - insertion into
 M-Cl and M-C bonds. From base stabilized stannylenes to bidentate
 ligands.
;
_journal_issue 1
_journal_name_full 'Dalton transactions (Cambridge, England : 2003)'
_journal_page_first 83
_journal_page_last 95
_journal_paper_doi 10.1039/c7dt04044j
_journal_volume 47
_journal_year 2017
_chemical_formula_sum 'C228.5 H271 P4 Pd2 Sn4'
_chemical_formula_weight 3828.88
_space_group_crystal_system monoclinic
_space_group_IT_number 14
_space_group_name_Hall '-P 2ybc'
_space_group_name_H-M_alt 'P 1 21/c 1'
_symmetry_space_group_name_Hall '-P 2ybc'
_symmetry_space_group_name_H-M 'P 1 21/c 1'
_atom_sites_solution_hydrogens geom
_audit_creation_method SHELXL-2014
_audit_update_record
;
2017-09-20 deposited with the CCDC.
2017-12-01 downloaded from the CCDC.
;
_cell_angle_alpha 90
_cell_angle_beta 118.378(2)
_cell_angle_gamma 90
_cell_formula_units_Z 4
_cell_length_a 30.3699(12)
_cell_length_b 23.0190(9)
_cell_length_c 31.7092(12)
_cell_measurement_reflns_used 9792
_cell_measurement_temperature 100(2)
_cell_measurement_theta_max 27.12
_cell_measurement_theta_min 2.72
_cell_volume 19503.6(14)
_computing_cell_refinement 'Bruker SAINT'
_computing_data_collection 'Bruker APEX2'
_computing_data_reduction 'Bruker SAINT'
_computing_molecular_graphics 'Bruker SHELXTL'
_computing_publication_material 'Bruker SHELXTL'
_computing_structure_refinement 'SHELXL-2014 (Sheldrick, 2014)'
_computing_structure_solution 'SHELXS-97 (Sheldrick, 2008)'
_diffrn_ambient_temperature 100(2)
_diffrn_detector_area_resol_mean 8.3333
_diffrn_measured_fraction_theta_full 0.998
_diffrn_measured_fraction_theta_max 0.995
_diffrn_measurement_device_type 'Bruker APEX-II CCD'
_diffrn_measurement_method '\f and \w scans'
_diffrn_radiation_source 'sealed tube'
_diffrn_radiation_type MoK\a
_diffrn_radiation_wavelength 0.71073
_diffrn_reflns_av_R_equivalents 0.0480
_diffrn_reflns_av_unetI/netI 0.0315
_diffrn_reflns_Laue_measured_fraction_full 0.998
_diffrn_reflns_Laue_measured_fraction_max 0.995
_diffrn_reflns_limit_h_max 38
_diffrn_reflns_limit_h_min -38
_diffrn_reflns_limit_k_max 29
_diffrn_reflns_limit_k_min -29
_diffrn_reflns_limit_l_max 40
_diffrn_reflns_limit_l_min -40
_diffrn_reflns_number 316738
_diffrn_reflns_point_group_measured_fraction_full 0.998
_diffrn_reflns_point_group_measured_fraction_max 0.995
_diffrn_reflns_theta_full 25.242
_diffrn_reflns_theta_max 27.152
_diffrn_reflns_theta_min 2.287
_exptl_absorpt_coefficient_mu 0.771
_exptl_absorpt_correction_T_max 0.7455
_exptl_absorpt_correction_T_min 0.6644
_exptl_absorpt_correction_type multi-scan
_exptl_absorpt_process_details 'SADABS V2008/1 (Bruker AXS)'
_exptl_crystal_colour black
_exptl_crystal_density_diffrn 1.304
_exptl_crystal_description prism
_exptl_crystal_F_000 7976
_exptl_crystal_size_max 0.446
_exptl_crystal_size_mid 0.329
_exptl_crystal_size_min 0.281
_refine_diff_density_max 2.659
_refine_diff_density_min -1.223
_refine_diff_density_rms 0.118
_refine_ls_extinction_method none
_refine_ls_goodness_of_fit_ref 1.087
_refine_ls_hydrogen_treatment constr
_refine_ls_matrix_type full
_refine_ls_number_parameters 2209
_refine_ls_number_reflns 43063
_refine_ls_number_restraints 189
_refine_ls_restrained_S_all 1.093
_refine_ls_R_factor_all 0.0721
_refine_ls_R_factor_gt 0.0488
_refine_ls_shift/su_max 0.015
_refine_ls_shift/su_mean 0.000
_refine_ls_structure_factor_coef Fsqd
_refine_ls_weighting_details 'w=1/[\s^2^(Fo^2^)+(0.0077P)^2^+111.7844P] where P=(Fo^2^+2Fc^2^)/3'
_refine_ls_weighting_scheme calc
_refine_ls_wR_factor_gt 0.0977
_refine_ls_wR_factor_ref 0.1157
_reflns_Friedel_coverage 0.000
_reflns_number_gt 33794
_reflns_number_total 43063
_reflns_threshold_expression 'I > 2\s(I)'
_cod_data_source_file c7dt04044j2.cif
_cod_data_source_block KK301_0m
_cod_depositor_comments 'Adding full bibliography for 7045009--7045016.cif.'
_cod_original_formula_sum 'C228.50 H271 P4 Pd2 Sn4'
_cod_database_code 7045009
_shelx_space_group_comment
;
The symmetry employed for this shelxl refinement is uniquely defined
by the following loop, which should always be used as a source of
symmetry information in preference to the above space-group names.
They are only intended as comments.
;
_shelx_estimated_absorpt_t_min 0.725
_shelx_estimated_absorpt_t_max 0.812
_shelxl_version_number 2014-3

loop_
_space_group_symop_operation_xyz
'x, y, z'
'-x, y+1/2, -z+1/2'
'-x, -y, -z'
'x, -y-1/2, z-1/2'

loop_
_atom_site_label
_atom_site_type_symbol
_atom_site_fract_x
_atom_site_fract_y
_atom_site_fract_z
_atom_site_U_iso_or_equiv
_atom_site_adp_type
_atom_site_occupancy
_atom_site_site_symmetry_order
_atom_site_calc_flag
_atom_site_refinement_flags_posn
_atom_site_refinement_flags_adp
_atom_site_refinement_flags_occupancy
Pd1 Pd 0.26335(2) 0.69663(2) 0.60831(2) 0.01768(6) Uani 1 1 d . . .
C1 C 0.26085(15) 0.67110(18) 0.71940(13) 0.0226(8) Uani 1 1 d . . .
Sn1 Sn 0.30188(2) 0.73019(2) 0.69552(2) 0.01904(6) Uani 1 1 d . . .
P1 P 0.20123(4) 0.65414(4) 0.62042(3) 0.0208(2) Uani 1 1 d . . .
Pd2 Pd 0.23827(2) 0.20209(2) 0.39464(2) 0.01848(6) Uani 1 1 d . . .
C2 C 0.27160(16) 0.66323(19) 0.76724(14) 0.0258(8) Uani 1 1 d . . .
H2 H 0.2988 0.6840 0.7917 0.031 Uiso 1 1 calc R U .
Sn2 Sn 0.22719(2) 0.72476(2) 0.51988(2) 0.01921(6) Uani 1 1 d . . .
P2 P 0.31801(4) 0.63635(4) 0.59764(3) 0.0200(2) Uani 1 1 d . . .
Sn3 Sn 0.20991(2) 0.23526(2) 0.45516(2) 0.02002(6) Uani 1 1 d . . .
C3 C 0.24393(17) 0.6263(2) 0.77984(14) 0.0299(9) Uani 1 1 d . . .
H3 H 0.2528 0.6209 0.8126 0.036 Uiso 1 1 calc R U .
P3 P 0.29034(4) 0.13915(4) 0.45553(3) 0.01994(19) Uani 1 1 d . . .
Sn4 Sn 0.26727(2) 0.24858(2) 0.33745(2) 0.02051(6) Uani 1 1 d . . .
C4 C 0.20299(18) 0.5971(2) 0.74439(16) 0.0332(10) Uani 1 1 d . . .
H4 H 0.1836 0.5719 0.7527 0.040 Uiso 1 1 calc R U .
P4 P 0.18108(4) 0.15200(5) 0.32683(3) 0.0228(2) Uani 1 1 d . . .
C222 C 0.0707(4) 0.5984(6) 0.6864(4) 0.119(3) Uani 1 1 d . U .
H222 H 0.0820 0.6300 0.6748 0.143 Uiso 1 1 calc R U .
C221 C 0.0661(3) 0.5395(5) 0.6633(5) 0.115(3) Uani 1 1 d . U .
H221 H 0.0703 0.5306 0.6362 0.138 Uiso 1 1 calc R U .
C220 C 0.0548(4) 0.5026(5) 0.6896(3) 0.106(3) Uani 1 1 d . U .
H220 H 0.0577 0.4622 0.6853 0.127 Uiso 1 1 calc R U .
C219 C 0.0396(3) 0.5185(6) 0.7214(4) 0.119(3) Uani 1 1 d . U .
H219 H 0.0246 0.4888 0.7310 0.142 Uiso 1 1 calc R U .
C218 C 0.0430(4) 0.5724(6) 0.7421(4) 0.118(3) Uani 1 1 d . U .
H218 H 0.0341 0.5799 0.7666 0.141 Uiso 1 1 calc R U .
C217 C 0.0593(3) 0.6099(5) 0.7246(3) 0.097(3) Uani 1 1 d . U .
H217 H 0.0643 0.6482 0.7372 0.116 Uiso 1 1 calc R U .
C216 C 0.38856(18) 0.1195(2) 0.53020(16) 0.0361(10) Uani 1 1 d . . .
H216 H 0.3827 0.0795 0.5221 0.043 Uiso 1 1 calc R U .
C215 C 0.4319(2) 0.1363(3) 0.57075(17) 0.0477(14) Uani 1 1 d . . .
H215 H 0.4554 0.1078 0.5903 0.057 Uiso 1 1 calc R U .
C214 C 0.4409(2) 0.1942(3) 0.58259(18) 0.0510(16) Uani 1 1 d . . .
H214 H 0.4701 0.2057 0.6108 0.061 Uiso 1 1 calc R U .
C213 C 0.4076(2) 0.2350(3) 0.5536(2) 0.0531(16) Uani 1 1 d . . .
H213 H 0.4143 0.2751 0.5612 0.064 Uiso 1 1 calc R U .
C212 C 0.36392(18) 0.2185(2) 0.51314(19) 0.0388(11) Uani 1 1 d . . .
H212 H 0.3410 0.2474 0.4935 0.047 Uiso 1 1 calc R U .
C211 C 0.35345(15) 0.16088(18) 0.50119(14) 0.0240(8) Uani 1 1 d . . .
C210 C 0.33449(17) 0.06889(19) 0.41552(16) 0.0297(9) Uani 1 1 d . . .
H210 H 0.3504 0.1038 0.4141 0.036 Uiso 1 1 calc R U .
C209 C 0.34400(19) 0.0177(2) 0.39823(17) 0.0361(11) Uani 1 1 d . . .
H209 H 0.3664 0.0177 0.3852 0.043 Uiso 1 1 calc R U .
C208 C 0.32092(18) -0.03346(19) 0.39998(16) 0.0326(10) Uani 1 1 d . . .
H208 H 0.3280 -0.0687 0.3887 0.039 Uiso 1 1 calc R U .
C207 C 0.28769(17) -0.03314(18) 0.41810(15) 0.0288(9) Uani 1 1 d . . .
H207 H 0.2715 -0.0681 0.4189 0.035 Uiso 1 1 calc R U .
C206 C 0.27772(17) 0.01803(18) 0.43519(15) 0.0270(9) Uani 1 1 d . . .
H206 H 0.2543 0.0179 0.4471 0.032 Uiso 1 1 calc R U .
C205 C 0.30164(15) 0.06959(17) 0.43501(13) 0.0218(8) Uani 1 1 d . . .
C204 C 0.08359(18) 0.1588(3) 0.24639(17) 0.0422(12) Uani 1 1 d . . .
H204 H 0.0867 0.1185 0.2420 0.051 Uiso 1 1 calc R U .
C203 C 0.04186(18) 0.1889(3) 0.21353(18) 0.0526(16) Uani 1 1 d . . .
H203 H 0.0169 0.1692 0.1864 0.063 Uiso 1 1 calc R U .
C202 C 0.0362(2) 0.2467(3) 0.21966(18) 0.0527(16) Uani 1 1 d . . .
H202 H 0.0074 0.2669 0.1968 0.063 Uiso 1 1 calc R U .
C201 C 0.0723(2) 0.2759(3) 0.25925(19) 0.0481(13) Uani 1 1 d . . .
H201 H 0.0683 0.3159 0.2638 0.058 Uiso 1 1 calc R U .
C200 C 0.11472(18) 0.2460(2) 0.29234(17) 0.0361(10) Uani 1 1 d . . .
H200 H 0.1394 0.2660 0.3195 0.043 Uiso 1 1 calc R U .
C199 C 0.12127(16) 0.1876(2) 0.28612(14) 0.0291(9) Uani 1 1 d . . .
C198 C 0.1797(2) 0.0287(2) 0.33238(16) 0.0393(11) Uani 1 1 d . . .
H198 H 0.2068 0.0284 0.3253 0.047 Uiso 1 1 calc R U .
C197 C 0.1613(2) -0.0237(2) 0.33958(19) 0.0498(15) Uani 1 1 d . . .
H197 H 0.1748 -0.0595 0.3362 0.060 Uiso 1 1 calc R U .
C196 C 0.1232(3) -0.0233(3) 0.3516(2) 0.065(2) Uani 1 1 d . . .
H196 H 0.1101 -0.0589 0.3560 0.078 Uiso 1 1 calc R U .
C195 C 0.1039(3) 0.0286(3) 0.3574(3) 0.074(2) Uani 1 1 d . . .
H195 H 0.0788 0.0286 0.3671 0.089 Uiso 1 1 calc R U .
C194 C 0.1212(3) 0.0809(3) 0.3490(2) 0.0572(17) Uani 1 1 d . . .
H194 H 0.1074 0.1165 0.3524 0.069 Uiso 1 1 calc R U .
C193 C 0.15892(19) 0.0814(2) 0.33545(15) 0.0346(11) Uani 1 1 d . . .
C192 C 0.0969(2) 0.6701(3) 0.5902(2) 0.0508(14) Uani 1 1 d . . .
H192 H 0.0920 0.6301 0.5818 0.061 Uiso 1 1 calc R U .
C191 C 0.0569(2) 0.7041(4) 0.5867(2) 0.067(2) Uani 1 1 d . . .
H191 H 0.0250 0.6867 0.5762 0.081 Uiso 1 1 calc R U .
C190 C 0.0633(3) 0.7616(4) 0.5981(2) 0.074(2) Uani 1 1 d . . .
H190 H 0.0360 0.7842 0.5954 0.088 Uiso 1 1 calc R U .
C189 C 0.1090(3) 0.7863(4) 0.6133(2) 0.075(2) Uani 1 1 d . . .
H189 H 0.1135 0.8264 0.6214 0.090 Uiso 1 1 calc R U .
C188 C 0.1488(2) 0.7537(3) 0.61701(18) 0.0516(15) Uani 1 1 d . . .
H188 H 0.1804 0.7718 0.6273 0.062 Uiso 1 1 calc R U .
C187 C 0.14365(16) 0.6950(2) 0.60605(14) 0.0331(10) Uani 1 1 d . . .
C186 C 0.14420(18) 0.5825(2) 0.54243(15) 0.0341(10) Uani 1 1 d . . .
H186 H 0.1342 0.6176 0.5246 0.041 Uiso 1 1 calc R U .
C185 C 0.1254(2) 0.5297(2) 0.51969(16) 0.0396(12) Uani 1 1 d . . .
H185 H 0.1021 0.5291 0.4864 0.048 Uiso 1 1 calc R U .
C184 C 0.14010(17) 0.47807(19) 0.54478(16) 0.0316(10) Uani 1 1 d . . .
H184 H 0.1264 0.4422 0.5292 0.038 Uiso 1 1 calc R U .
C183 C 0.17504(17) 0.47911(19) 0.59302(15) 0.0297(9) Uani 1 1 d . . .
H183 H 0.1860 0.4438 0.6104 0.036 Uiso 1 1 calc R U .
C182 C 0.19392(16) 0.53174(19) 0.61581(14) 0.0273(9) Uani 1 1 d . . .
H182 H 0.2184 0.5319 0.6487 0.033 Uiso 1 1 calc R U .
C181 C 0.17787(15) 0.58419(18) 0.59170(14) 0.0247(8) Uani 1 1 d . . .
C180 C 0.42357(17) 0.6209(2) 0.63308(16) 0.0328(10) Uani 1 1 d . . .
H180 H 0.4205 0.5841 0.6450 0.039 Uiso 1 1 calc R U .
C179 C 0.46942(18) 0.6377(2) 0.63672(18) 0.0389(11) Uani 1 1 d . . .
H179 H 0.4975 0.6124 0.6513 0.047 Uiso 1 1 calc R U .
C178 C 0.47410(18) 0.6907(2) 0.61913(16) 0.0361(10) Uani 1 1 d . . .
H178 H 0.5051 0.7018 0.6209 0.043 Uiso 1 1 calc R U .
C177 C 0.43338(19) 0.7277(2) 0.59885(17) 0.0372(11) Uani 1 1 d . . .
H177 H 0.4364 0.7644 0.5868 0.045 Uiso 1 1 calc R U .
C176 C 0.38813(17) 0.71148(19) 0.59604(15) 0.0302(9) Uani 1 1 d . . .
H176 H 0.3607 0.7377 0.5828 0.036 Uiso 1 1 calc R U .
C175 C 0.38244(16) 0.65739(18) 0.61226(13) 0.0240(8) Uani 1 1 d . . .
C174 C 0.35558(16) 0.55973(18) 0.67563(14) 0.0261(9) Uani 1 1 d . . .
H174 H 0.3735 0.5924 0.6942 0.031 Uiso 1 1 calc R U .
C173 C 0.35975(18) 0.5067(2) 0.69777(15) 0.0323(10) Uani 1 1 d . . .
H173 H 0.3813 0.5030 0.7313 0.039 Uiso 1 1 calc R U .
C172 C 0.33282(18) 0.45884(19) 0.67160(15) 0.0308(9) Uani 1 1 d . . .
H172 H 0.3360 0.4224 0.6869 0.037 Uiso 1 1 calc R U .
C171 C 0.30122(17) 0.46481(19) 0.62287(15) 0.0293(9) Uani 1 1 d . . .
H171 H 0.2824 0.4324 0.6047 0.035 Uiso 1 1 calc R U .
C170 C 0.29699(16) 0.51761(18) 0.60050(15) 0.0268(9) Uani 1 1 d . . .
H170 H 0.2746 0.5213 0.5672 0.032 Uiso 1 1 calc R U .
C169 C 0.32509(15) 0.56565(17) 0.62606(14) 0.0217(8) Uani 1 1 d . . .
C168 C 0.0980(3) 0.3694(3) 0.3671(2) 0.0561(16) Uani 1 1 d . . .
H16A H 0.0648 0.3701 0.3388 0.084 Uiso 1 1 calc R U .
H16B H 0.1204 0.3445 0.3608 0.084 Uiso 1 1 calc R U .
H16C H 0.1116 0.4090 0.3742 0.084 Uiso 1 1 calc R U .
C167 C 0.0572(2) 0.3827(2) 0.4186(2) 0.0539(15) Uani 1 1 d . . .
H16D H 0.0669 0.4237 0.4210 0.081 Uiso 1 1 calc R U .
H16E H 0.0580 0.3704 0.4485 0.081 Uiso 1 1 calc R U .
H16F H 0.0233 0.3777 0.3919 0.081 Uiso 1 1 calc R U .
C166 C 0.09375(18) 0.3458(2) 0.40964(17) 0.0374(11) Uani 1 1 d . . .
H166 H 0.1274 0.3501 0.4384 0.045 Uiso 1 1 calc R U .
C165 C -0.0277(4) 0.1198(4) 0.3102(3) 0.126(4) Uani 1 1 d . U .
H16G H -0.0572 0.1117 0.2793 0.189 Uiso 1 1 calc R U .
H16H H -0.0373 0.1197 0.3356 0.189 Uiso 1 1 calc R U .
H16I H -0.0023 0.0898 0.3168 0.189 Uiso 1 1 calc R U .
C164 C -0.0499(3) 0.2188(5) 0.2814(3) 0.121(5) Uani 1 1 d . . .
H16J H -0.0733 0.2021 0.2502 0.182 Uiso 1 1 calc R U .
H16K H -0.0366 0.2555 0.2765 0.182 Uiso 1 1 calc R U .
H16L H -0.0674 0.2260 0.3001 0.182 Uiso 1 1 calc R U .
C163 C -0.00727(19) 0.1767(2) 0.30825(17) 0.0416(12) Uani 1 1 d . . .
H163 H 0.0113 0.1723 0.2895 0.050 Uiso 1 1 calc R U .
C162 C 0.1124(2) 0.0899(2) 0.4815(2) 0.0493(14) Uani 1 1 d . . .
H16M H 0.0836 0.0691 0.4567 0.074 Uiso 1 1 calc R U .
H16N H 0.1254 0.0687 0.5118 0.074 Uiso 1 1 calc R U .
H16O H 0.1386 0.0931 0.4719 0.074 Uiso 1 1 calc R U .
C161 C 0.0539(2) 0.1483(3) 0.5012(2) 0.0493(13) Uani 1 1 d . . .
H16P H 0.0243 0.1304 0.4749 0.074 Uiso 1 1 calc R U .
H16Q H 0.0455 0.1876 0.5068 0.074 Uiso 1 1 calc R U .
H16R H 0.0647 0.1250 0.5303 0.074 Uiso 1 1 calc R U .
C160 C 0.09610(19) 0.1512(2) 0.48789(17) 0.0361(10) Uani 1 1 d . . .
H160 H 0.1255 0.1700 0.5152 0.043 Uiso 1 1 calc R U .
C159 C 0.08106(17) 0.1893(2) 0.44403(16) 0.0312(9) Uani 1 1 d . . .
C158 C 0.04723(18) 0.1675(2) 0.39898(17) 0.0337(10) Uani 1 1 d . . .
H158 H 0.0360 0.1285 0.3965 0.040 Uiso 1 1 calc R U .
C157 C 0.02952(17) 0.2008(2) 0.35782(16) 0.0365(11) Uani 1 1 d . . .
C156 C 0.04616(18) 0.2581(2) 0.36230(18) 0.0411(12) Uani 1 1 d . . .
H156 H 0.0341 0.2815 0.3343 0.049 Uiso 1 1 calc R U .
C155 C 0.07970(17) 0.2821(2) 0.40602(16) 0.0341(10) Uani 1 1 d . . .
C154 C 0.09836(16) 0.24651(19) 0.44745(15) 0.0275(9) Uani 1 1 d . . .
C153 C 0.2415(2) 0.4035(2) 0.43350(16) 0.0375(11) Uani 1 1 d . . .
H15A H 0.2101 0.4142 0.4052 0.056 Uiso 1 1 calc R U .
H15B H 0.2555 0.3689 0.4264 0.056 Uiso 1 1 calc R U .
H15C H 0.2654 0.4357 0.4420 0.056 Uiso 1 1 calc R U .
C152 C 0.21017(19) 0.4444(2) 0.48738(16) 0.0376(11) Uani 1 1 d . . .
H15D H 0.2327 0.4774 0.4931 0.056 Uiso 1 1 calc R U .
H15E H 0.2070 0.4368 0.5162 0.056 Uiso 1 1 calc R U .
H15F H 0.1771 0.4533 0.4606 0.056 Uiso 1 1 calc R U .
C151 C 0.23145(17) 0.39083(19) 0.47521(14) 0.0284(9) Uani 1 1 d . . .
H151 H 0.2051 0.3600 0.4644 0.034 Uiso 1 1 calc R U .
C150 C 0.4200(3) 0.4401(4) 0.5563(3) 0.084(2) Uani 1 1 d . . .
H15G H 0.4111 0.4164 0.5277 0.127 Uiso 1 1 calc R U .
H15H H 0.4544 0.4542 0.5689 0.127 Uiso 1 1 calc R U .
H15I H 0.3971 0.4732 0.5479 0.127 Uiso 1 1 calc R U .
C149 C 0.4282(2) 0.4438(3) 0.6357(2) 0.0511(14) Uani 1 1 d . . .
H14A H 0.4613 0.4613 0.6473 0.077 Uiso 1 1 calc R U .
H14B H 0.4278 0.4198 0.6610 0.077 Uiso 1 1 calc R U .
H14C H 0.4030 0.4746 0.6268 0.077 Uiso 1 1 calc R U .
C148 C 0.41608(18) 0.4059(2) 0.59159(18) 0.0390(11) Uani 1 1 d . . .
H148 H 0.4422 0.3749 0.6018 0.047 Uiso 1 1 calc R U .
C147 C 0.34543(18) 0.20969(19) 0.62863(16) 0.0327(10) Uani 1 1 d . . .
H14D H 0.3372 0.1961 0.5964 0.049 Uiso 1 1 calc R U .
H14E H 0.3400 0.1781 0.6464 0.049 Uiso 1 1 calc R U .
H14F H 0.3806 0.2218 0.6456 0.049 Uiso 1 1 calc R U .
C146 C 0.3257(2) 0.2849(2) 0.67467(15) 0.0403(12) Uani 1 1 d . . .
H14G H 0.3049 0.3189 0.6716 0.060 Uiso 1 1 calc R U .
H14H H 0.3611 0.2962 0.6910 0.060 Uiso 1 1 calc R U .
H14I H 0.3200 0.2548 0.6934 0.060 Uiso 1 1 calc R U .
C145 C 0.31186(18) 0.26123(19) 0.62473(14) 0.0301(9) Uani 1 1 d . . .
H145 H 0.2766 0.2469 0.6100 0.036 Uiso 1 1 calc R U .
C144 C 0.27685(17) 0.36795(18) 0.51987(14) 0.0266(9) Uani 1 1 d . . .
C143 C 0.32363(17) 0.39134(19) 0.53271(15) 0.0294(9) Uani 1 1 d . . .
H143 H 0.3269 0.4187 0.5119 0.035 Uiso 1 1 calc R U .
C142 C 0.36599(17) 0.37605(19) 0.57501(16) 0.0309(9) Uani 1 1 d . . .
C141 C 0.36014(17) 0.33359(19) 0.60335(15) 0.0300(9) Uani 1 1 d . . .
H141 H 0.3888 0.3214 0.6317 0.036 Uiso 1 1 calc R U .
C140 C 0.31439(17) 0.30837(18) 0.59198(14) 0.0279(9) Uani 1 1 d . . .
C139 C 0.27131(16) 0.32714(18) 0.55044(14) 0.0247(8) Uani 1 1 d . . .
C138 C 0.22023(16) 0.31072(16) 0.54227(13) 0.0223(8) Uani 1 1 d . . .
C137 C 0.20514(17) 0.33122(18) 0.57539(15) 0.0284(9) Uani 1 1 d . . .
H137 H 0.2283 0.3520 0.6030 0.034 Uiso 1 1 calc R U .
C136 C 0.15715(19) 0.32154(19) 0.56824(16) 0.0331(10) Uani 1 1 d . . .
H136 H 0.1479 0.3343 0.5914 0.040 Uiso 1 1 calc R U .
C135 C 0.12265(18) 0.2933(2) 0.52745(16) 0.0316(9) Uani 1 1 d . . .
H135 H 0.0894 0.2879 0.5221 0.038 Uiso 1 1 calc R U .
C134 C 0.13647(16) 0.27284(17) 0.49419(14) 0.0249(8) Uani 1 1 d . . .
C133 C 0.18552(15) 0.27991(17) 0.50218(14) 0.0228(8) Uani 1 1 d . . .
C132 C 0.53129(18) 0.1826(3) 0.50332(18) 0.0458(13) Uani 1 1 d . . .
H13A H 0.5405 0.1794 0.4777 0.069 Uiso 1 1 calc R U .
H13B H 0.5557 0.1615 0.5317 0.069 Uiso 1 1 calc R U .
H13C H 0.5310 0.2236 0.5115 0.069 Uiso 1 1 calc R U .
C131 C 0.47968(19) 0.0908(2) 0.48225(17) 0.0410(12) Uani 1 1 d . . .
H13D H 0.4456 0.0759 0.4704 0.062 Uiso 1 1 calc R U .
H13E H 0.5016 0.0740 0.5138 0.062 Uiso 1 1 calc R U .
H13F H 0.4920 0.0801 0.4598 0.062 Uiso 1 1 calc R U .
C130 C 0.47941(17) 0.1567(2) 0.48642(15) 0.0335(10) Uani 1 1 d . . .
H130 H 0.4690 0.1661 0.5112 0.040 Uiso 1 1 calc R U .
C129 C 0.3723(3) 0.3477(3) 0.4481(2) 0.081(3) Uani 1 1 d . . .
H12A H 0.3608 0.3877 0.4469 0.122 Uiso 1 1 calc R U .
H12B H 0.4024 0.3410 0.4788 0.122 Uiso 1 1 calc R U .
H12C H 0.3459 0.3207 0.4449 0.122 Uiso 1 1 calc R U .
C128 C 0.4257(4) 0.3765(4) 0.4129(4) 0.118(3) Uani 1 1 d . U .
H12D H 0.4304 0.3729 0.3845 0.177 Uiso 1 1 calc R U .
H12E H 0.4566 0.3653 0.4415 0.177 Uiso 1 1 calc R U .
H12F H 0.4175 0.4169 0.4162 0.177 Uiso 1 1 calc R U .
C127 C 0.38424(18) 0.3378(2) 0.40773(17) 0.0376(11) Uani 1 1 d . . .
H127 H 0.3539 0.3491 0.3774 0.045 Uiso 1 1 calc R U .
C126 C 0.4334(2) 0.1659(3) 0.29808(17) 0.0453(13) Uani 1 1 d . . .
H12G H 0.4248 0.1487 0.2668 0.068 Uiso 1 1 calc R U .
H12H H 0.4602 0.1432 0.3235 0.068 Uiso 1 1 calc R U .
H12I H 0.4449 0.2060 0.2990 0.068 Uiso 1 1 calc R U .
C125 C 0.3670(2) 0.1045(2) 0.30231(17) 0.0444(13) Uani 1 1 d . . .
H12J H 0.3544 0.0898 0.2696 0.067 Uiso 1 1 calc R U .
H12K H 0.3397 0.1051 0.3105 0.067 Uiso 1 1 calc R U .
H12L H 0.3938 0.0790 0.3247 0.067 Uiso 1 1 calc R U .
C124 C 0.38735(18) 0.1660(2) 0.30568(15) 0.0318(10) Uani 1 1 d . . .
H124 H 0.3608 0.1896 0.2794 0.038 Uiso 1 1 calc R U .
C123 C 0.39900(16) 0.19471(19) 0.35321(14) 0.0267(9) Uani 1 1 d . . .
C122 C 0.42941(16) 0.1643(2) 0.39532(14) 0.0283(9) Uani 1 1 d . . .
H122 H 0.4410 0.1267 0.3931 0.034 Uiso 1 1 calc R U .
C121 C 0.44319(16) 0.1874(2) 0.44024(14) 0.0295(9) Uani 1 1 d . . .
C120 C 0.42612(17) 0.2426(2) 0.44254(15) 0.0333(10) Uani 1 1 d . . .
H120 H 0.4353 0.2587 0.4732 0.040 Uiso 1 1 calc R U .
C119 C 0.39622(17) 0.2753(2) 0.40211(15) 0.0314(9) Uani 1 1 d . . .
C118 C 0.38181(15) 0.25035(19) 0.35629(14) 0.0260(8) Uani 1 1 d . . .
C117 C 0.0464(3) 0.4438(4) 0.1822(4) 0.125(5) Uani 1 1 d . . .
H11A H 0.0546 0.4573 0.1574 0.187 Uiso 1 1 calc R U .
H11B H 0.0181 0.4663 0.1803 0.187 Uiso 1 1 calc R U .
H11C H 0.0373 0.4026 0.1770 0.187 Uiso 1 1 calc R U .
C116 C 0.0843(4) 0.4624(5) 0.2690(4) 0.119(4) Uani 1 1 d . . .
H11D H 0.0523 0.4653 0.2674 0.143 Uiso 1 1 calc R U .
H11E H 0.1137 0.4670 0.2988 0.143 Uiso 1 1 calc R U .
C115 C 0.0879(4) 0.4512(6) 0.2275(4) 0.122(4) Uani 1 1 d . . .
H115 H 0.0969 0.4915 0.2224 0.146 Uiso 1 1 calc R U .
C114 C 0.1735(3) 0.3164(3) 0.13951(19) 0.0551(16) Uani 1 1 d . . .
H11F H 0.1738 0.2840 0.1196 0.083 Uiso 1 1 calc R U .
H11G H 0.2013 0.3428 0.1459 0.083 Uiso 1 1 calc R U .
H11H H 0.1417 0.3374 0.1227 0.083 Uiso 1 1 calc R U .
C113 C 0.1380(2) 0.2483(3) 0.17811(19) 0.0489(14) Uani 1 1 d . . .
H11I H 0.1052 0.2661 0.1584 0.073 Uiso 1 1 calc R U .
H11J H 0.1406 0.2359 0.2088 0.073 Uiso 1 1 calc R U .
H11K H 0.1419 0.2146 0.1613 0.073 Uiso 1 1 calc R U .
C112 C 0.17922(19) 0.2927(2) 0.18723(17) 0.0378(11) Uani 1 1 d . . .
H112 H 0.2121 0.2721 0.2039 0.045 Uiso 1 1 calc R U .
C111 C 0.2841(3) 0.5014(3) 0.2871(2) 0.076(2) Uani 1 1 d . . .
H11L H 0.2844 0.4896 0.2576 0.114 Uiso 1 1 calc R U .
H11M H 0.3162 0.5194 0.3090 0.114 Uiso 1 1 calc R U .
H11N H 0.2570 0.5294 0.2794 0.114 Uiso 1 1 calc R U .
C110 C 0.2805(3) 0.4642(3) 0.3592(2) 0.072(2) Uani 1 1 d . . .
H11O H 0.2541 0.4917 0.3548 0.108 Uiso 1 1 calc R U .
H11P H 0.3133 0.4819 0.3792 0.108 Uiso 1 1 calc R U .
H11Q H 0.2772 0.4289 0.3748 0.108 Uiso 1 1 calc R U .
C109 C 0.2758(2) 0.4487(2) 0.31080(16) 0.0416(12) Uani 1 1 d . . .
H109 H 0.3035 0.4209 0.3170 0.050 Uiso 1 1 calc R U .
C108 C 0.18060(19) 0.3428(2) 0.21909(17) 0.0361(10) Uani 1 1 d . . .
C107 C 0.1362(2) 0.3708(3) 0.2110(2) 0.0558(15) Uani 1 1 d . . .
H107 H 0.1049 0.3552 0.1879 0.067 Uiso 1 1 calc R U .
C106 C 0.1369(3) 0.4211(3) 0.2361(2) 0.0670(19) Uani 1 1 d . . .
C105 C 0.1823(3) 0.4440(3) 0.2683(2) 0.0582(16) Uani 1 1 d . . .
H105 H 0.1830 0.4789 0.2845 0.070 Uiso 1 1 calc R U .
C104 C 0.2271(2) 0.4178(2) 0.27771(16) 0.0383(11) Uani 1 1 d . . .
C103 C 0.22648(18) 0.3661(2) 0.25339(15) 0.0316(10) Uani 1 1 d . . .
C102 C 0.27559(17) 0.34058(18) 0.26284(14) 0.0263(9) Uani 1 1 d . . .
C101 C 0.29936(19) 0.36376(19) 0.23820(16) 0.0320(10) Uani 1 1 d . . .
H101 H 0.2817 0.3903 0.2127 0.038 Uiso 1 1 calc R U .
C100 C 0.34813(19) 0.3489(2) 0.25021(16) 0.0338(10) Uani 1 1 d . . .
H100 H 0.3635 0.3644 0.2326 0.041 Uiso 1 1 calc R U .
C99 C 0.37434(18) 0.3111(2) 0.28813(16) 0.0324(10) Uani 1 1 d . . .
H99 H 0.4082 0.3018 0.2974 0.039 Uiso 1 1 calc R U .
C7 C 0.26034(15) 0.65344(17) 0.49819(13) 0.0218(8) Uani 1 1 d . . .
C6 C 0.22005(16) 0.64026(18) 0.68450(14) 0.0246(8) Uani 1 1 d . . .
C5 C 0.19075(17) 0.60520(19) 0.69686(15) 0.0292(9) Uani 1 1 d . . .
H5 H 0.1620 0.5866 0.6724 0.035 Uiso 1 1 calc R U .
C8 C 0.24808(17) 0.64092(18) 0.45021(14) 0.0261(9) Uani 1 1 d . . .
H8 H 0.2239 0.6643 0.4252 0.031 Uiso 1 1 calc R U .
C9 C 0.27031(18) 0.59550(19) 0.43854(14) 0.0299(9) Uani 1 1 d . . .
H9 H 0.2606 0.5873 0.4059 0.036 Uiso 1 1 calc R U .
C10 C 0.30694(18) 0.56207(19) 0.47477(15) 0.0308(10) Uani 1 1 d . . .
H10 H 0.3226 0.5312 0.4671 0.037 Uiso 1 1 calc R U .
C11 C 0.32044(18) 0.57418(19) 0.52238(15) 0.0291(9) Uani 1 1 d . . .
H11 H 0.3458 0.5517 0.5471 0.035 Uiso 1 1 calc R U .
C12 C 0.29716(15) 0.61902(18) 0.53429(13) 0.0233(8) Uani 1 1 d . . .
C13 C 0.23756(15) 0.16163(17) 0.50541(13) 0.0221(8) Uani 1 1 d . . .
C14 C 0.22773(16) 0.15360(18) 0.54420(14) 0.0264(9) Uani 1 1 d . . .
H14 H 0.2080 0.1815 0.5497 0.032 Uiso 1 1 calc R U .
C15 C 0.24616(17) 0.10611(19) 0.57444(15) 0.0294(9) Uani 1 1 d . . .
H15 H 0.2384 0.1011 0.5999 0.035 Uiso 1 1 calc R U .
C16 C 0.27599(17) 0.06606(19) 0.56739(15) 0.0300(9) Uani 1 1 d . . .
H16 H 0.2887 0.0334 0.5881 0.036 Uiso 1 1 calc R U .
C17 C 0.28736(17) 0.07340(18) 0.53038(15) 0.0279(9) Uani 1 1 d . . .
H17 H 0.3084 0.0461 0.5261 0.033 Uiso 1 1 calc R U .
C18 C 0.26825(15) 0.12051(17) 0.49919(13) 0.0215(8) Uani 1 1 d . . .
C19 C 0.23903(15) 0.17922(18) 0.28257(13) 0.0234(8) Uani 1 1 d . . .
C20 C 0.25318(17) 0.1727(2) 0.24695(15) 0.0306(9) Uani 1 1 d . . .
H20 H 0.2759 0.1999 0.2453 0.037 Uiso 1 1 calc R U .
C21 C 0.23510(18) 0.1280(2) 0.21399(16) 0.0353(10) Uani 1 1 d . . .
H21 H 0.2463 0.1240 0.1908 0.042 Uiso 1 1 calc R U .
C22 C 0.20092(18) 0.0890(2) 0.21464(16) 0.0362(11) Uani 1 1 d . . .
H22 H 0.1886 0.0581 0.1920 0.043 Uiso 1 1 calc R U .
C23 C 0.18463(17) 0.0952(2) 0.24866(15) 0.0304(9) Uani 1 1 d . . .
H23 H 0.1602 0.0693 0.2486 0.037 Uiso 1 1 calc R U .
C24 C 0.20412(16) 0.13943(18) 0.28303(13) 0.0234(8) Uani 1 1 d . . .
C28 C 0.39522(19) 0.8005(2) 0.86417(15) 0.0369(11) Uani 1 1 d . . .
H28 H 0.4092 0.8126 0.8966 0.044 Uiso 1 1 calc R U .
C27 C 0.41683(18) 0.7550(2) 0.85187(14) 0.0313(10) Uani 1 1 d . . .
H27 H 0.4463 0.7372 0.8759 0.038 Uiso 1 1 calc R U .
C26 C 0.39564(16) 0.73501(18) 0.80441(13) 0.0242(8) Uani 1 1 d . . .
C25 C 0.35145(15) 0.76055(17) 0.76926(13) 0.0222(8) Uani 1 1 d . . .
C29 C 0.35362(19) 0.8282(2) 0.82942(15) 0.0345(10) Uani 1 1 d . . .
H29 H 0.3402 0.8608 0.8377 0.041 Uiso 1 1 calc R U .
C30 C 0.33101(17) 0.80855(17) 0.78197(14) 0.0241(8) Uani 1 1 d . . .
C31 C 0.42444(16) 0.68952(19) 0.79355(13) 0.0267(9) Uani 1 1 d . . .
C32 C 0.45422(16) 0.7073(2) 0.77244(14) 0.0314(10) Uani 1 1 d . . .
C33 C 0.48367(18) 0.6660(3) 0.76548(16) 0.0419(12) Uani 1 1 d . . .
H33 H 0.5027 0.6777 0.7503 0.050 Uiso 1 1 calc R U .
C36 C 0.42618(16) 0.63123(19) 0.80749(14) 0.0271(9) Uani 1 1 d . . .
C35 C 0.45731(18) 0.5921(2) 0.80039(15) 0.0353(10) Uani 1 1 d . . .
H35 H 0.4585 0.5528 0.8101 0.042 Uiso 1 1 calc R U .
C34 C 0.48648(19) 0.6087(3) 0.77965(16) 0.0419(12) Uani 1 1 d . . .
C37 C 0.39659(17) 0.60976(19) 0.83194(14) 0.0283(9) Uani 1 1 d . . .
H37 H 0.3760 0.6429 0.8333 0.034 Uiso 1 1 calc R U .
C38 C 0.36102(18) 0.5607(2) 0.80371(16) 0.0336(10) Uani 1 1 d . . .
H38A H 0.3399 0.5731 0.7705 0.050 Uiso 1 1 calc R U .
H38B H 0.3398 0.5509 0.8183 0.050 Uiso 1 1 calc R U .
H38C H 0.3804 0.5264 0.8042 0.050 Uiso 1 1 calc R U .
C252 C 0.0364(14) 0.5257(17) 1.0223(17) 0.23(2) Uani 0.5 1 d D U P
H25X H 0.0653 0.5468 1.0438 0.270 Uiso 1 1 calc R U .
C251 C 0.0116(10) 0.5011(12) 1.0463(9) 0.176(14) Uani 0.5 1 d D U P
H25Y H 0.0242 0.5045 1.0800 0.211 Uiso 1 1 calc R U .
C250 C -0.0308(9) 0.4729(9) 1.0183(12) 0.136(10) Uani 0.5 1 d D U P
H25Z H -0.0525 0.4550 1.0282 0.163 Uiso 1 1 calc R U .
C227 C 0.4470(8) 0.4981(10) 0.3591(8) 0.281(11) Uani 1 1 d D U .
H22A H 0.4239 0.4784 0.3292 0.421 Uiso 1 1 calc R U .
H22B H 0.4718 0.4702 0.3808 0.421 Uiso 1 1 calc R U .
H22C H 0.4640 0.5296 0.3519 0.421 Uiso 1 1 calc R U .
C226 C 0.4172(7) 0.5234(10) 0.3832(6) 0.249(9) Uani 1 1 d D U .
H22D H 0.3928 0.4935 0.3812 0.299 Uiso 1 1 calc R U .
H22E H 0.3977 0.5569 0.3637 0.299 Uiso 1 1 calc R U .
C225 C 0.4467(6) 0.5444(7) 0.4375(6) 0.202(6) Uani 1 1 d D U .
H22F H 0.4674 0.5122 0.4581 0.243 Uiso 1 1 calc R U .
H22G H 0.4692 0.5770 0.4404 0.243 Uiso 1 1 calc R U .
C224 C 0.4117(6) 0.5625(7) 0.4528(6) 0.171(6) Uani 1 1 d D U .
H22Y H 0.3869 0.5888 0.4284 0.205 Uiso 1 1 calc R U .
H22Z H 0.3937 0.5281 0.4555 0.205 Uiso 1 1 calc DR U .
C223 C 0.4357(5) 0.5915(6) 0.4975(6) 0.163(6) Uani 1 1 d . U .
H22S H 0.4545 0.6248 0.4952 0.245 Uiso 1 1 calc R U .
H22T H 0.4586 0.5646 0.5221 0.245 Uiso 1 1 calc R U .
H22U H 0.4104 0.6051 0.5061 0.245 Uiso 1 1 calc DR U .
C40 C 0.45760(17) 0.7703(2) 0.76071(16) 0.0371(11) Uani 1 1 d . . .
H40 H 0.4346 0.7935 0.7686 0.045 Uiso 1 1 calc R U .
C39 C 0.43185(19) 0.5904(2) 0.88362(16) 0.0382(11) Uani 1 1 d . . .
H39A H 0.4503 0.5557 0.8831 0.057 Uiso 1 1 calc R U .
H39B H 0.4122 0.5814 0.8999 0.057 Uiso 1 1 calc R U .
H39C H 0.4555 0.6217 0.9007 0.057 Uiso 1 1 calc R U .
C46 C 0.28726(18) 0.84132(18) 0.74446(14) 0.0287(9) Uani 1 1 d . . .
C45 C 0.5706(2) 0.5622(3) 0.8208(2) 0.0621(18) Uani 1 1 d . . .
H45A H 0.5936 0.5358 0.8166 0.093 Uiso 1 1 calc R U .
H45B H 0.5639 0.5473 0.8461 0.093 Uiso 1 1 calc R U .
H45C H 0.5859 0.6008 0.8298 0.093 Uiso 1 1 calc R U .
C44 C 0.5001(2) 0.5067(4) 0.7575(3) 0.106(4) Uani 1 1 d . . .
H44A H 0.4682 0.5104 0.7280 0.159 Uiso 1 1 calc R U .
H44B H 0.4944 0.4880 0.7823 0.159 Uiso 1 1 calc R U .
H44C H 0.5232 0.4831 0.7513 0.159 Uiso 1 1 calc R U .
C43 C 0.5223(2) 0.5662(3) 0.7745(2) 0.0582(17) Uani 1 1 d . . .
H43 H 0.5304 0.5825 0.7498 0.070 Uiso 1 1 calc R U .
C42 C 0.5111(2) 0.7934(3) 0.7914(2) 0.070(2) Uani 1 1 d . . .
H42A H 0.5342 0.7716 0.7839 0.105 Uiso 1 1 calc R U .
H42B H 0.5208 0.7886 0.8254 0.105 Uiso 1 1 calc R U .
H42C H 0.5123 0.8347 0.7845 0.105 Uiso 1 1 calc R U .
C41 C 0.4417(2) 0.7791(3) 0.70778(17) 0.0478(14) Uani 1 1 d . . .
H41A H 0.4072 0.7655 0.6884 0.072 Uiso 1 1 calc R U .
H41B H 0.4639 0.7569 0.6993 0.072 Uiso 1 1 calc R U .
H41C H 0.4437 0.8204 0.7015 0.072 Uiso 1 1 calc R U .
C51 C 0.24031(18) 0.84073(19) 0.74344(15) 0.0299(9) Uani 1 1 d . . .
C50 C 0.20223(19) 0.8761(2) 0.71131(16) 0.0361(10) Uani 1 1 d . . .
H50 H 0.1706 0.8752 0.7106 0.043 Uiso 1 1 calc R U .
C49 C 0.2090(2) 0.9129(2) 0.67993(17) 0.0405(12) Uani 1 1 d . . .
C48 C 0.2547(2) 0.9121(2) 0.68037(16) 0.0390(11) Uani 1 1 d . . .
H48 H 0.2592 0.9360 0.6583 0.047 Uiso 1 1 calc R U .
C47 C 0.29419(19) 0.87773(19) 0.71174(16) 0.0332(10) Uani 1 1 d . . .
C53 C 0.18325(19) 0.7655(2) 0.75091(18) 0.0414(11) Uani 1 1 d . . .
H53A H 0.1538 0.7908 0.7356 0.062 Uiso 1 1 calc R U .
H53B H 0.1798 0.7396 0.7737 0.062 Uiso 1 1 calc R U .
H53C H 0.1860 0.7422 0.7264 0.062 Uiso 1 1 calc R U .
C52 C 0.23024(19) 0.8025(2) 0.77739(16) 0.0359(10) Uani 1 1 d . . .
H52 H 0.2593 0.7756 0.7940 0.043 Uiso 1 1 calc R U .
C54 C 0.2267(3) 0.8398(3) 0.8162(2) 0.0523(15) Uani 1 1 d . . .
H54A H 0.1976 0.8657 0.8010 0.078 Uiso 1 1 calc R U .
H54B H 0.2572 0.8629 0.8332 0.078 Uiso 1 1 calc R U .
H54C H 0.2228 0.8143 0.8390 0.078 Uiso 1 1 calc R U .
C55 C 0.3449(2) 0.8834(2) 0.71345(18) 0.0403(12) Uani 1 1 d . . .
H55 H 0.3620 0.8449 0.7237 0.048 Uiso 1 1 calc R U .
C56 C 0.3776(3) 0.9280(3) 0.7514(2) 0.0594(16) Uani 1 1 d . . .
H56A H 0.4106 0.9296 0.7532 0.089 Uiso 1 1 calc R U .
H56B H 0.3812 0.9165 0.7827 0.089 Uiso 1 1 calc R U .
H56C H 0.3618 0.9663 0.7427 0.089 Uiso 1 1 calc R U .
C57 C 0.3420(2) 0.8981(3) 0.6651(2) 0.0510(14) Uani 1 1 d . . .
H57A H 0.3213 0.8691 0.6412 0.077 Uiso 1 1 calc R U .
H57B H 0.3758 0.8979 0.6684 0.077 Uiso 1 1 calc R U .
H57C H 0.3271 0.9367 0.6547 0.077 Uiso 1 1 calc R U .
C58 C 0.1676(3) 0.9537(3) 0.6463(3) 0.0655(18) Uani 1 1 d . . .
H58 H 0.1576 0.9353 0.6145 0.079 Uiso 1 1 calc R U .
C59 C 0.1242(4) 0.9530(5) 0.6478(5) 0.139(4) Uani 1 1 d . U .
H59A H 0.1067 0.9883 0.6449 0.166 Uiso 1 1 calc R U .
H59B H 0.1110 0.9173 0.6518 0.166 Uiso 1 1 calc R U .
C60 C 0.1855(3) 1.0116(3) 0.6400(3) 0.072(2) Uani 1 1 d . . .
H60A H 0.2058 1.0068 0.6238 0.107 Uiso 1 1 calc R U .
H60B H 0.2058 1.0295 0.6715 0.107 Uiso 1 1 calc R U .
H60C H 0.1567 1.0365 0.6207 0.107 Uiso 1 1 calc R U .
C61 C 0.18102(15) 0.75632(17) 0.44481(13) 0.0216(8) Uani 1 1 d . . .
C62 C 0.13383(15) 0.73821(17) 0.40884(13) 0.0238(8) Uani 1 1 d . . .
C63 C 0.11593(17) 0.75905(19) 0.36190(14) 0.0292(9) Uani 1 1 d . . .
H63 H 0.0845 0.7459 0.3373 0.035 Uiso 1 1 calc R U .
C64 C 0.14353(18) 0.7985(2) 0.35117(14) 0.0323(10) Uani 1 1 d . . .
H64 H 0.1313 0.8116 0.3191 0.039 Uiso 1 1 calc R U .
C65 C 0.18888(17) 0.81885(18) 0.38695(14) 0.0287(9) Uani 1 1 d . . .
H65 H 0.2072 0.8469 0.3796 0.034 Uiso 1 1 calc R U .
C66 C 0.20776(16) 0.79822(17) 0.43388(13) 0.0226(8) Uani 1 1 d . . .
C69 C 0.34410(17) 0.84312(19) 0.50529(14) 0.0285(9) Uani 1 1 d . . .
H69 H 0.3754 0.8345 0.5069 0.034 Uiso 1 1 calc R U .
C68 C 0.30209(16) 0.81185(18) 0.47384(13) 0.0245(8) Uani 1 1 d . . .
C67 C 0.25546(16) 0.82446(17) 0.47163(14) 0.0234(8) Uani 1 1 d . . .
C70 C 0.34163(17) 0.88706(18) 0.53471(15) 0.0284(9) Uani 1 1 d . . .
C78 C 0.1845(2) 0.9406(3) 0.4737(2) 0.0496(14) Uani 1 1 d . . .
H78A H 0.1820 0.9365 0.4419 0.074 Uiso 1 1 calc R U .
H78B H 0.2074 0.9725 0.4910 0.074 Uiso 1 1 calc R U .
H78C H 0.1513 0.9491 0.4703 0.074 Uiso 1 1 calc R U .
C77 C 0.2086(2) 0.8905(3) 0.55171(19) 0.0468(13) Uani 1 1 d . . .
H77A H 0.1756 0.8997 0.5486 0.070 Uiso 1 1 calc R U .
H77B H 0.2320 0.9220 0.5690 0.070 Uiso 1 1 calc R U .
H77C H 0.2208 0.8541 0.5695 0.070 Uiso 1 1 calc R U .
C76 C 0.20424(18) 0.88410(19) 0.50178(16) 0.0315(10) Uani 1 1 d . . .
H76 H 0.1792 0.8528 0.4844 0.038 Uiso 1 1 calc R U .
C75 C 0.3149(2) 0.7986(2) 0.40160(15) 0.0355(10) Uani 1 1 d . . .
H75A H 0.3165 0.7696 0.3797 0.053 Uiso 1 1 calc R U .
H75B H 0.3464 0.8203 0.4169 0.053 Uiso 1 1 calc R U .
H75C H 0.2872 0.8254 0.3836 0.053 Uiso 1 1 calc R U .
C74 C 0.34870(17) 0.72370(19) 0.46685(15) 0.0290(9) Uani 1 1 d . . .
H74A H 0.3483 0.6944 0.4442 0.043 Uiso 1 1 calc R U .
H74B H 0.3436 0.7047 0.4918 0.043 Uiso 1 1 calc R U .
H74C H 0.3811 0.7437 0.4816 0.043 Uiso 1 1 calc R U .
C73 C 0.30657(17) 0.76804(18) 0.44004(14) 0.0262(9) Uani 1 1 d . . .
H73 H 0.2743 0.7462 0.4235 0.031 Uiso 1 1 calc R U .
C72 C 0.25314(17) 0.86706(18) 0.50324(14) 0.0270(9) Uani 1 1 d . . .
C71 C 0.29654(18) 0.89705(19) 0.53334(14) 0.0294(9) Uani 1 1 d . . .
H71 H 0.2949 0.9259 0.5540 0.035 Uiso 1 1 calc R U .
C79 C 0.38705(18) 0.9247(2) 0.56555(17) 0.0348(10) Uani 1 1 d . . .
H79 H 0.3764 0.9537 0.5824 0.042 Uiso 1 1 calc R U .
C80 C 0.43080(19) 0.8908(2) 0.60384(17) 0.0407(11) Uani 1 1 d . . .
H80A H 0.4469 0.8681 0.5888 0.061 Uiso 1 1 calc R U .
H80B H 0.4186 0.8646 0.6203 0.061 Uiso 1 1 calc R U .
H80C H 0.4552 0.9179 0.6271 0.061 Uiso 1 1 calc R U .
C81 C 0.40425(19) 0.9586(2) 0.53464(19) 0.0422(12) Uani 1 1 d . . .
H81A H 0.4165 0.9315 0.5188 0.063 Uiso 1 1 calc R U .
H81B H 0.4312 0.9853 0.5549 0.063 Uiso 1 1 calc R U .
H81C H 0.3761 0.9809 0.5104 0.063 Uiso 1 1 calc R U .
C82 C 0.09910(16) 0.6998(2) 0.41819(14) 0.0290(9) Uani 1 1 d . . .
C83 C 0.09132(17) 0.6414(2) 0.40320(15) 0.0322(10) Uani 1 1 d . . .
C84 C 0.05552(18) 0.6092(2) 0.40886(16) 0.0380(11) Uani 1 1 d . . .
H84 H 0.0500 0.5699 0.3985 0.046 Uiso 1 1 calc R U .
C85 C 0.02784(18) 0.6325(3) 0.42893(17) 0.0419(12) Uani 1 1 d . . .
C86 C 0.03545(19) 0.6900(3) 0.44269(17) 0.0432(12) Uani 1 1 d . . .
H86 H 0.0165 0.7065 0.4565 0.052 Uiso 1 1 calc R U .
C87 C 0.07001(17) 0.7251(2) 0.43709(16) 0.0360(10) Uani 1 1 d . . .
C88 C 0.11831(19) 0.6131(2) 0.37886(16) 0.0351(10) Uani 1 1 d . . .
H88 H 0.1454 0.6401 0.3818 0.042 Uiso 1 1 calc R U .
C89 C 0.1427(2) 0.5554(2) 0.40251(19) 0.0436(12) Uani 1 1 d . . .
H89A H 0.1166 0.5270 0.3976 0.065 Uiso 1 1 calc R U .
H89B H 0.1642 0.5614 0.4369 0.065 Uiso 1 1 calc R U .
H89C H 0.1629 0.5408 0.3881 0.065 Uiso 1 1 calc R U .
C90 C 0.0828(2) 0.6037(2) 0.32545(18) 0.0460(13) Uani 1 1 d . . .
H90A H 0.0682 0.6410 0.3103 0.069 Uiso 1 1 calc R U .
H90B H 0.0560 0.5770 0.3216 0.069 Uiso 1 1 calc R U .
H90C H 0.1013 0.5870 0.3102 0.069 Uiso 1 1 calc R U .
C91 C 0.0726(2) 0.7897(3) 0.44782(19) 0.0447(12) Uani 1 1 d . . .
H91 H 0.0989 0.8072 0.4413 0.054 Uiso 1 1 calc R U .
C92 C 0.0865(3) 0.8022(3) 0.4995(2) 0.0695(19) Uani 1 1 d . . .
H92A H 0.0882 0.8442 0.5047 0.104 Uiso 1 1 calc R U .
H92B H 0.1191 0.7847 0.5206 0.104 Uiso 1 1 calc R U .
H92C H 0.0611 0.7855 0.5067 0.104 Uiso 1 1 calc R U .
C93 C 0.0226(3) 0.8195(4) 0.4148(3) 0.100(3) Uani 1 1 d . . .
H93A H 0.0155 0.8154 0.3814 0.151 Uiso 1 1 calc R U .
H93B H 0.0247 0.8608 0.4230 0.151 Uiso 1 1 calc R U .
H93C H -0.0042 0.8012 0.4189 0.151 Uiso 1 1 calc R U .
C94 C -0.0123(2) 0.5963(3) 0.4330(2) 0.0551(16) Uani 1 1 d . . .
H94 H -0.0077 0.5558 0.4243 0.066 Uiso 1 1 calc R U .
C95 C -0.0052(2) 0.5924(4) 0.4821(2) 0.082(3) Uani 1 1 d . . .
H95A H -0.0315 0.5678 0.4823 0.123 Uiso 1 1 calc R U .
H95B H -0.0070 0.6313 0.4936 0.123 Uiso 1 1 calc R U .
H95C H 0.0276 0.5753 0.5031 0.123 Uiso 1 1 calc R U .
C96 C -0.0636(2) 0.6140(3) 0.3955(2) 0.0567(16) Uani 1 1 d . . .
H96A H -0.0661 0.6105 0.3637 0.085 Uiso 1 1 calc R U .
H96B H -0.0698 0.6544 0.4010 0.085 Uiso 1 1 calc R U .
H96C H -0.0886 0.5888 0.3975 0.085 Uiso 1 1 calc R U .
C97 C 0.30089(16) 0.29972(18) 0.29952(14) 0.0250(8) Uani 1 1 d . . .
C98 C 0.35089(16) 0.28663(18) 0.31274(15) 0.0260(9) Uani 1 1 d . . .

loop_
_atom_site_aniso_label
_atom_site_aniso_U_11
_atom_site_aniso_U_22
_atom_site_aniso_U_33
_atom_site_aniso_U_23
_atom_site_aniso_U_13
_atom_site_aniso_U_12
Pd1 0.02340(14) 0.01786(14) 0.01111(12) 0.00108(10) 0.00767(11) 0.00072(11)
C1 0.028(2) 0.025(2) 0.0150(17) 0.0006(14) 0.0106(16) 0.0002(16)
Sn1 0.02447(13) 0.02023(13) 0.01186(11) -0.00065(9) 0.00818(10) -0.00040(10)
P1 0.0240(5) 0.0233(5) 0.0136(4) 0.0011(4) 0.0077(4) 0.0001(4)
Pd2 0.02449(14) 0.01756(14) 0.01361(12) 0.00043(10) 0.00923(11) 0.00009(11)
C2 0.028(2) 0.030(2) 0.0153(18) -0.0008(15) 0.0070(16) -0.0009(17)
Sn2 0.02436(13) 0.01984(13) 0.01163(11) 0.00214(9) 0.00709(10) 0.00062(10)
P2 0.0254(5) 0.0188(5) 0.0137(4) 0.0009(3) 0.0076(4) 0.0030(4)
Sn3 0.02499(13) 0.02059(13) 0.01473(11) 0.00049(9) 0.00965(10) 0.00297(10)
C3 0.039(2) 0.033(2) 0.0148(18) 0.0025(16) 0.0113(17) -0.0051(19)
P3 0.0261(5) 0.0182(5) 0.0167(4) 0.0021(4) 0.0112(4) 0.0021(4)
Sn4 0.02655(14) 0.02005(13) 0.01544(11) 0.00046(9) 0.01040(10) -0.00242(10)
C4 0.039(3) 0.037(3) 0.027(2) 0.0015(18) 0.019(2) -0.011(2)
P4 0.0301(5) 0.0236(5) 0.0166(4) -0.0025(4) 0.0127(4) -0.0061(4)
C222 0.089(6) 0.144(7) 0.111(7) 0.040(6) 0.037(6) -0.011(7)
C221 0.057(5) 0.099(7) 0.168(9) 0.016(6) 0.037(6) -0.009(5)
C220 0.106(7) 0.109(7) 0.074(5) 0.034(5) 0.020(5) 0.030(5)
C219 0.059(5) 0.157(8) 0.102(7) -0.030(6) 0.008(5) -0.002(6)
C218 0.088(7) 0.164(9) 0.077(6) 0.017(6) 0.020(5) -0.005(7)
C217 0.051(4) 0.134(7) 0.073(5) 0.011(5) 0.003(4) -0.012(5)
C216 0.035(2) 0.043(3) 0.028(2) 0.008(2) 0.013(2) 0.000(2)
C215 0.038(3) 0.075(4) 0.026(2) 0.012(2) 0.011(2) 0.002(3)
C214 0.033(3) 0.095(5) 0.030(2) -0.027(3) 0.019(2) -0.020(3)
C213 0.038(3) 0.058(4) 0.069(4) -0.041(3) 0.030(3) -0.017(3)
C212 0.031(2) 0.036(3) 0.054(3) -0.010(2) 0.024(2) -0.001(2)
C211 0.027(2) 0.029(2) 0.0187(18) -0.0007(15) 0.0123(16) 0.0000(16)
C210 0.039(2) 0.027(2) 0.032(2) -0.0026(17) 0.024(2) -0.0012(18)
C209 0.051(3) 0.031(2) 0.042(3) -0.005(2) 0.035(2) -0.001(2)
C208 0.046(3) 0.025(2) 0.030(2) -0.0022(17) 0.020(2) 0.0047(19)
C207 0.037(2) 0.020(2) 0.029(2) 0.0000(16) 0.0158(19) -0.0006(17)
C206 0.034(2) 0.025(2) 0.025(2) 0.0036(16) 0.0166(18) 0.0018(17)
C205 0.028(2) 0.0211(19) 0.0179(17) -0.0005(14) 0.0120(16) 0.0032(15)
C204 0.030(2) 0.061(3) 0.033(2) -0.017(2) 0.013(2) -0.009(2)
C203 0.024(2) 0.101(5) 0.027(2) -0.016(3) 0.007(2) -0.008(3)
C202 0.030(3) 0.094(5) 0.028(2) 0.014(3) 0.009(2) 0.011(3)
C201 0.040(3) 0.059(4) 0.039(3) 0.015(3) 0.013(2) 0.015(3)
C200 0.031(2) 0.043(3) 0.032(2) 0.004(2) 0.0121(19) 0.003(2)
C199 0.027(2) 0.042(3) 0.0200(19) -0.0006(17) 0.0126(17) -0.0046(19)
C198 0.049(3) 0.031(2) 0.027(2) 0.0018(19) 0.009(2) -0.009(2)
C197 0.065(4) 0.029(3) 0.037(3) 0.004(2) 0.008(3) -0.013(2)
C196 0.096(5) 0.049(4) 0.037(3) 0.002(3) 0.022(3) -0.041(4)
C195 0.107(6) 0.072(5) 0.070(4) -0.015(4) 0.064(4) -0.048(4)
C194 0.090(5) 0.044(3) 0.063(4) -0.012(3) 0.058(4) -0.028(3)
C193 0.051(3) 0.030(2) 0.023(2) -0.0051(17) 0.017(2) -0.018(2)
C192 0.036(3) 0.067(4) 0.055(3) 0.023(3) 0.027(3) 0.010(3)
C191 0.035(3) 0.119(7) 0.054(4) 0.035(4) 0.026(3) 0.022(4)
C190 0.069(5) 0.119(7) 0.036(3) 0.007(4) 0.027(3) 0.056(5)
C189 0.059(4) 0.099(6) 0.040(3) -0.020(3) 0.000(3) 0.048(4)
C188 0.046(3) 0.053(3) 0.036(3) -0.015(2) 0.003(2) 0.021(3)
C187 0.028(2) 0.056(3) 0.0141(18) 0.0046(18) 0.0090(17) 0.012(2)
C186 0.044(3) 0.028(2) 0.019(2) 0.0025(17) 0.0057(19) -0.006(2)
C185 0.052(3) 0.032(2) 0.019(2) -0.0024(18) 0.004(2) -0.011(2)
C184 0.038(2) 0.026(2) 0.030(2) -0.0058(17) 0.0154(19) -0.0102(18)
C183 0.037(2) 0.027(2) 0.026(2) 0.0015(17) 0.0163(19) 0.0023(18)
C182 0.029(2) 0.031(2) 0.0187(18) -0.0008(16) 0.0088(17) -0.0010(17)
C181 0.025(2) 0.029(2) 0.0175(18) -0.0008(15) 0.0087(16) -0.0048(16)
C180 0.035(2) 0.030(2) 0.035(2) 0.0035(19) 0.018(2) 0.0038(19)
C179 0.032(2) 0.040(3) 0.043(3) 0.002(2) 0.017(2) 0.009(2)
C178 0.032(2) 0.048(3) 0.031(2) -0.007(2) 0.017(2) -0.007(2)
C177 0.043(3) 0.036(3) 0.034(2) 0.001(2) 0.020(2) -0.006(2)
C176 0.032(2) 0.028(2) 0.027(2) 0.0033(17) 0.0118(18) 0.0032(18)
C175 0.030(2) 0.028(2) 0.0152(17) -0.0022(15) 0.0113(16) 0.0009(17)
C174 0.034(2) 0.023(2) 0.0185(18) -0.0018(15) 0.0097(17) -0.0004(17)
C173 0.041(3) 0.030(2) 0.022(2) 0.0047(17) 0.0126(19) 0.0053(19)
C172 0.045(3) 0.020(2) 0.028(2) 0.0076(16) 0.018(2) 0.0070(18)
C171 0.038(2) 0.022(2) 0.028(2) -0.0026(16) 0.0163(19) -0.0022(18)
C170 0.031(2) 0.026(2) 0.0209(19) 0.0016(16) 0.0097(17) 0.0031(17)
C169 0.026(2) 0.0203(19) 0.0199(18) 0.0027(15) 0.0113(16) 0.0048(15)
C168 0.074(4) 0.046(3) 0.041(3) 0.010(2) 0.022(3) -0.013(3)
C167 0.038(3) 0.039(3) 0.073(4) 0.006(3) 0.017(3) 0.003(2)
C166 0.032(2) 0.035(3) 0.032(2) 0.0090(19) 0.005(2) 0.000(2)
C165 0.164(7) 0.109(6) 0.053(4) -0.001(4) 0.010(4) -0.088(6)
C164 0.042(4) 0.173(10) 0.093(6) -0.086(6) -0.013(4) 0.041(5)
C163 0.039(3) 0.054(3) 0.029(2) -0.006(2) 0.014(2) -0.007(2)
C162 0.056(3) 0.034(3) 0.044(3) 0.000(2) 0.012(3) -0.001(2)
C161 0.063(4) 0.049(3) 0.043(3) 0.005(2) 0.031(3) -0.006(3)
C160 0.042(3) 0.032(2) 0.032(2) 0.0044(19) 0.015(2) -0.003(2)
C159 0.033(2) 0.033(2) 0.030(2) -0.0003(18) 0.0171(19) 0.0047(19)
C158 0.035(2) 0.035(2) 0.036(2) -0.0044(19) 0.021(2) -0.0020(19)
C157 0.028(2) 0.051(3) 0.029(2) -0.003(2) 0.0122(19) -0.005(2)
C156 0.035(3) 0.048(3) 0.033(2) 0.008(2) 0.010(2) -0.002(2)
C155 0.032(2) 0.037(3) 0.032(2) 0.0048(19) 0.0134(19) 0.0027(19)
C154 0.026(2) 0.032(2) 0.026(2) 0.0010(17) 0.0131(17) 0.0033(17)
C153 0.048(3) 0.039(3) 0.023(2) 0.0014(19) 0.015(2) -0.007(2)
C152 0.044(3) 0.032(2) 0.027(2) 0.0052(18) 0.008(2) 0.012(2)
C151 0.037(2) 0.025(2) 0.0184(19) 0.0009(16) 0.0094(17) -0.0020(18)
C150 0.078(5) 0.088(6) 0.094(6) -0.007(5) 0.046(5) -0.017(4)
C149 0.045(3) 0.052(3) 0.054(3) -0.024(3) 0.021(3) -0.008(3)
C148 0.032(2) 0.039(3) 0.041(3) -0.007(2) 0.013(2) 0.004(2)
C147 0.039(3) 0.025(2) 0.027(2) 0.0003(17) 0.0100(19) 0.0087(19)
C146 0.063(3) 0.033(2) 0.018(2) 0.0008(18) 0.014(2) 0.012(2)
C145 0.041(2) 0.027(2) 0.0174(18) 0.0015(16) 0.0100(18) 0.0073(19)
C144 0.035(2) 0.021(2) 0.0223(19) -0.0009(15) 0.0130(18) 0.0049(17)
C143 0.039(2) 0.024(2) 0.027(2) -0.0036(16) 0.0175(19) 0.0021(18)
C142 0.034(2) 0.025(2) 0.032(2) -0.0056(17) 0.0154(19) 0.0051(18)
C141 0.031(2) 0.029(2) 0.023(2) -0.0024(17) 0.0064(17) 0.0077(18)
C140 0.041(2) 0.024(2) 0.0185(18) -0.0008(15) 0.0137(18) 0.0080(18)
C139 0.032(2) 0.022(2) 0.0174(18) -0.0023(15) 0.0096(16) 0.0051(16)
C138 0.034(2) 0.0159(18) 0.0173(17) 0.0046(14) 0.0123(16) 0.0076(16)
C137 0.041(2) 0.021(2) 0.028(2) -0.0015(16) 0.0197(19) 0.0000(18)
C136 0.057(3) 0.025(2) 0.030(2) -0.0006(17) 0.030(2) 0.001(2)
C135 0.041(3) 0.030(2) 0.033(2) 0.0019(18) 0.025(2) 0.0039(19)
C134 0.033(2) 0.0200(19) 0.0235(19) 0.0041(15) 0.0151(17) 0.0048(16)
C133 0.025(2) 0.0203(19) 0.0214(18) 0.0011(15) 0.0093(16) 0.0096(15)
C132 0.031(3) 0.063(4) 0.031(2) 0.010(2) 0.005(2) -0.005(2)
C131 0.039(3) 0.053(3) 0.025(2) 0.004(2) 0.010(2) 0.005(2)
C130 0.030(2) 0.049(3) 0.020(2) 0.0028(19) 0.0112(18) -0.001(2)
C129 0.121(7) 0.082(5) 0.051(4) -0.003(3) 0.048(4) 0.048(5)
C128 0.101(6) 0.071(5) 0.209(8) -0.053(5) 0.096(6) -0.028(4)
C127 0.035(3) 0.040(3) 0.033(2) -0.009(2) 0.012(2) 0.002(2)
C126 0.047(3) 0.064(4) 0.028(2) 0.004(2) 0.019(2) 0.018(3)
C125 0.063(3) 0.030(3) 0.026(2) -0.0044(19) 0.009(2) 0.000(2)
C124 0.040(3) 0.034(2) 0.0184(19) -0.0007(17) 0.0107(18) 0.0042(19)
C123 0.029(2) 0.031(2) 0.0199(19) -0.0012(16) 0.0117(17) -0.0005(17)
C122 0.033(2) 0.031(2) 0.0219(19) -0.0001(17) 0.0135(18) -0.0006(18)
C121 0.027(2) 0.042(3) 0.0191(19) 0.0008(17) 0.0105(17) -0.0009(18)
C120 0.029(2) 0.049(3) 0.021(2) -0.0059(19) 0.0113(18) 0.000(2)
C119 0.029(2) 0.039(3) 0.027(2) -0.0089(18) 0.0142(18) -0.0048(19)
C118 0.024(2) 0.032(2) 0.0236(19) -0.0040(17) 0.0125(16) -0.0077(17)
C117 0.057(5) 0.095(7) 0.165(10) -0.058(7) 0.007(6) 0.025(5)
C116 0.089(6) 0.142(9) 0.152(9) -0.064(8) 0.079(7) 0.012(6)
C115 0.085(6) 0.188(12) 0.114(8) 0.043(8) 0.064(6) 0.073(7)
C114 0.091(5) 0.043(3) 0.037(3) -0.007(2) 0.035(3) -0.024(3)
C113 0.044(3) 0.057(3) 0.037(3) 0.007(2) 0.012(2) -0.016(3)
C112 0.039(3) 0.042(3) 0.030(2) 0.005(2) 0.014(2) -0.010(2)
C111 0.117(6) 0.050(4) 0.052(4) 0.011(3) 0.033(4) -0.015(4)
C110 0.099(6) 0.084(5) 0.040(3) -0.019(3) 0.039(4) -0.015(4)
C109 0.072(4) 0.029(2) 0.024(2) 0.0016(18) 0.024(2) 0.001(2)
C108 0.042(3) 0.039(3) 0.031(2) 0.008(2) 0.020(2) 0.003(2)
C107 0.042(3) 0.081(5) 0.049(3) 0.012(3) 0.025(3) 0.005(3)
C106 0.069(4) 0.085(5) 0.061(4) 0.011(4) 0.043(4) 0.034(4)
C105 0.071(4) 0.061(4) 0.049(3) 0.002(3) 0.034(3) 0.027(3)
C104 0.054(3) 0.040(3) 0.027(2) 0.0053(19) 0.024(2) 0.008(2)
C103 0.044(3) 0.030(2) 0.026(2) 0.0061(17) 0.021(2) 0.0023(19)
C102 0.036(2) 0.0204(19) 0.0224(19) -0.0020(15) 0.0141(18) -0.0046(17)
C101 0.049(3) 0.021(2) 0.029(2) 0.0019(17) 0.021(2) -0.0044(19)
C100 0.049(3) 0.027(2) 0.035(2) 0.0023(18) 0.028(2) -0.007(2)
C99 0.038(2) 0.033(2) 0.034(2) -0.0015(19) 0.023(2) -0.0072(19)
C7 0.027(2) 0.0224(19) 0.0165(17) 0.0016(14) 0.0105(16) -0.0013(16)
C6 0.032(2) 0.025(2) 0.0191(18) 0.0013(15) 0.0135(17) 0.0025(17)
C5 0.033(2) 0.032(2) 0.0212(19) -0.0037(17) 0.0125(18) -0.0085(18)
C8 0.038(2) 0.023(2) 0.0155(18) 0.0015(15) 0.0116(17) -0.0023(17)
C9 0.046(3) 0.027(2) 0.0178(19) -0.0021(16) 0.0159(19) -0.0064(19)
C10 0.049(3) 0.023(2) 0.028(2) -0.0042(17) 0.025(2) 0.0007(19)
C11 0.041(2) 0.025(2) 0.023(2) 0.0005(16) 0.0166(19) 0.0037(18)
C12 0.030(2) 0.025(2) 0.0142(17) -0.0002(15) 0.0100(16) -0.0004(16)
C13 0.027(2) 0.0201(19) 0.0187(18) -0.0026(14) 0.0101(16) -0.0021(15)
C14 0.034(2) 0.025(2) 0.024(2) 0.0026(16) 0.0168(18) 0.0041(17)
C15 0.043(3) 0.029(2) 0.022(2) 0.0026(17) 0.0208(19) -0.0017(19)
C16 0.041(3) 0.023(2) 0.028(2) 0.0067(17) 0.0180(19) 0.0036(18)
C17 0.039(2) 0.023(2) 0.028(2) 0.0061(16) 0.0207(19) 0.0079(18)
C18 0.0241(19) 0.024(2) 0.0167(17) 0.0009(15) 0.0102(15) -0.0011(15)
C19 0.027(2) 0.027(2) 0.0164(17) -0.0020(15) 0.0105(16) -0.0011(16)
C20 0.039(2) 0.032(2) 0.023(2) -0.0042(17) 0.0159(19) -0.0049(19)
C21 0.039(3) 0.046(3) 0.026(2) -0.011(2) 0.020(2) -0.001(2)
C22 0.040(3) 0.044(3) 0.024(2) -0.0177(19) 0.015(2) -0.008(2)
C23 0.033(2) 0.033(2) 0.024(2) -0.0047(17) 0.0115(18) -0.0042(18)
C24 0.031(2) 0.024(2) 0.0158(17) -0.0028(15) 0.0116(16) 0.0019(16)
C28 0.050(3) 0.040(3) 0.0159(19) -0.0056(18) 0.0118(19) -0.005(2)
C27 0.039(2) 0.035(2) 0.0145(18) -0.0036(17) 0.0087(17) -0.0061(19)
C26 0.031(2) 0.025(2) 0.0160(17) -0.0017(15) 0.0107(16) -0.0063(17)
C25 0.031(2) 0.0217(19) 0.0154(17) -0.0037(14) 0.0118(16) -0.0062(16)
C29 0.051(3) 0.032(2) 0.022(2) -0.0070(17) 0.019(2) 0.000(2)
C30 0.041(2) 0.0170(18) 0.0187(18) -0.0017(14) 0.0174(17) -0.0024(16)
C31 0.028(2) 0.035(2) 0.0121(17) -0.0025(15) 0.0049(15) -0.0035(17)
C32 0.025(2) 0.051(3) 0.0140(18) 0.0026(18) 0.0054(16) -0.0039(19)
C33 0.028(2) 0.073(4) 0.024(2) 0.005(2) 0.0110(19) 0.004(2)
C36 0.030(2) 0.031(2) 0.0151(18) -0.0013(16) 0.0068(16) 0.0011(17)
C35 0.036(2) 0.039(3) 0.023(2) -0.0029(18) 0.0081(19) 0.009(2)
C34 0.035(3) 0.064(4) 0.023(2) -0.001(2) 0.011(2) 0.013(2)
C37 0.034(2) 0.026(2) 0.022(2) 0.0008(16) 0.0116(18) -0.0014(18)
C38 0.042(3) 0.028(2) 0.029(2) 0.0004(18) 0.014(2) -0.0007(19)
C252 0.22(3) 0.23(4) 0.32(4) 0.12(3) 0.20(3) 0.03(2)
C251 0.15(2) 0.15(2) 0.13(2) -0.010(18) -0.009(19) 0.06(2)
C250 0.110(17) 0.078(13) 0.20(3) -0.008(16) 0.058(17) 0.048(12)
C227 0.27(2) 0.35(3) 0.282(19) -0.03(2) 0.179(18) 0.11(2)
C226 0.300(19) 0.277(19) 0.261(15) 0.002(14) 0.208(14) 0.071(16)
C225 0.274(15) 0.138(11) 0.324(14) -0.070(11) 0.248(13) -0.084(10)
C224 0.217(14) 0.146(11) 0.219(13) -0.044(10) 0.159(12) -0.030(10)
C223 0.112(9) 0.147(12) 0.229(14) -0.068(11) 0.079(10) -0.027(8)
C40 0.027(2) 0.056(3) 0.025(2) 0.007(2) 0.0092(18) -0.009(2)
C39 0.043(3) 0.044(3) 0.023(2) 0.0016(19) 0.011(2) -0.005(2)
C46 0.047(3) 0.024(2) 0.0183(18) -0.0038(16) 0.0179(19) 0.0039(18)
C45 0.028(3) 0.066(4) 0.077(4) -0.019(3) 0.012(3) 0.008(3)
C44 0.037(3) 0.131(7) 0.112(6) -0.088(6) 0.005(4) 0.020(4)
C43 0.049(3) 0.087(5) 0.040(3) 0.003(3) 0.022(3) 0.030(3)
C42 0.045(3) 0.083(5) 0.051(3) 0.024(3) -0.003(3) -0.028(3)
C41 0.045(3) 0.071(4) 0.029(2) 0.014(2) 0.019(2) 0.007(3)
C51 0.043(3) 0.024(2) 0.0216(19) -0.0039(16) 0.0152(19) 0.0021(18)
C50 0.044(3) 0.038(3) 0.027(2) -0.0025(19) 0.017(2) 0.003(2)
C49 0.055(3) 0.033(3) 0.026(2) 0.0025(19) 0.014(2) 0.004(2)
C48 0.062(3) 0.033(2) 0.025(2) 0.0016(18) 0.023(2) 0.001(2)
C47 0.051(3) 0.024(2) 0.026(2) -0.0003(17) 0.020(2) 0.004(2)
C53 0.037(3) 0.050(3) 0.040(3) 0.004(2) 0.020(2) 0.000(2)
C52 0.046(3) 0.041(3) 0.025(2) 0.0024(19) 0.020(2) 0.006(2)
C54 0.082(4) 0.052(3) 0.040(3) -0.006(2) 0.043(3) 0.000(3)
C55 0.064(3) 0.031(2) 0.040(3) 0.006(2) 0.037(3) 0.005(2)
C56 0.071(4) 0.062(4) 0.061(4) -0.007(3) 0.044(3) -0.022(3)
C57 0.080(4) 0.046(3) 0.045(3) 0.014(2) 0.045(3) 0.011(3)
C58 0.055(4) 0.064(4) 0.060(4) 0.025(3) 0.013(3) 0.017(3)
C59 0.114(7) 0.097(6) 0.191(9) 0.051(6) 0.061(6) 0.040(5)
C60 0.075(5) 0.040(3) 0.081(5) 0.021(3) 0.022(4) 0.014(3)
C61 0.0239(19) 0.0231(19) 0.0129(16) 0.0019(14) 0.0049(15) 0.0024(15)
C62 0.030(2) 0.022(2) 0.0168(17) 0.0046(15) 0.0092(16) 0.0073(16)
C63 0.031(2) 0.032(2) 0.0158(18) 0.0018(16) 0.0037(16) 0.0027(18)
C64 0.047(3) 0.032(2) 0.0141(18) 0.0050(16) 0.0111(18) 0.007(2)
C65 0.043(3) 0.023(2) 0.0207(19) 0.0068(16) 0.0154(18) 0.0017(18)
C66 0.035(2) 0.0186(18) 0.0149(17) 0.0031(14) 0.0120(16) 0.0036(16)
C69 0.033(2) 0.030(2) 0.023(2) 0.0009(17) 0.0127(18) 0.0008(18)
C68 0.033(2) 0.023(2) 0.0162(17) 0.0026(15) 0.0111(16) -0.0008(17)
C67 0.032(2) 0.0184(19) 0.0184(18) 0.0023(14) 0.0113(16) 0.0010(16)
C70 0.036(2) 0.023(2) 0.0215(19) -0.0012(16) 0.0100(18) -0.0005(17)
C78 0.053(3) 0.052(3) 0.055(3) 0.017(3) 0.035(3) 0.019(3)
C77 0.064(4) 0.049(3) 0.044(3) -0.003(2) 0.039(3) 0.000(3)
C76 0.042(3) 0.026(2) 0.030(2) -0.0043(17) 0.020(2) 0.0019(19)
C75 0.053(3) 0.033(2) 0.021(2) 0.0018(18) 0.019(2) 0.001(2)
C74 0.034(2) 0.024(2) 0.030(2) -0.0022(17) 0.0162(19) 0.0026(18)
C73 0.035(2) 0.024(2) 0.0197(18) -0.0019(16) 0.0133(17) -0.0012(17)
C72 0.038(2) 0.027(2) 0.0175(18) 0.0038(15) 0.0136(17) 0.0011(18)
C71 0.046(3) 0.025(2) 0.0195(19) 0.0000(16) 0.0173(19) -0.0034(19)
C79 0.039(3) 0.030(2) 0.033(2) -0.0082(19) 0.015(2) -0.005(2)
C80 0.042(3) 0.041(3) 0.031(2) -0.004(2) 0.011(2) -0.004(2)
C81 0.037(3) 0.029(2) 0.048(3) 0.005(2) 0.010(2) -0.002(2)
C82 0.028(2) 0.039(2) 0.0134(17) 0.0064(16) 0.0038(16) 0.0016(18)
C83 0.035(2) 0.033(2) 0.021(2) 0.0087(17) 0.0068(18) 0.0004(19)
C84 0.032(2) 0.041(3) 0.027(2) 0.010(2) 0.0030(19) -0.002(2)
C85 0.030(2) 0.058(3) 0.027(2) 0.012(2) 0.0043(19) -0.005(2)
C86 0.032(3) 0.065(4) 0.032(2) 0.005(2) 0.014(2) 0.004(2)
C87 0.031(2) 0.048(3) 0.024(2) 0.005(2) 0.0095(18) 0.004(2)
C88 0.041(3) 0.027(2) 0.031(2) 0.0041(18) 0.012(2) -0.0014(19)
C89 0.049(3) 0.027(2) 0.046(3) 0.008(2) 0.015(2) 0.000(2)
C90 0.060(3) 0.041(3) 0.034(3) 0.002(2) 0.019(2) 0.002(3)
C91 0.039(3) 0.056(3) 0.040(3) -0.003(2) 0.019(2) 0.010(2)
C92 0.082(5) 0.080(5) 0.044(3) -0.015(3) 0.028(3) -0.006(4)
C93 0.098(6) 0.077(5) 0.065(5) -0.018(4) -0.011(4) 0.046(5)
C94 0.037(3) 0.077(4) 0.042(3) 0.014(3) 0.011(2) -0.011(3)
C95 0.045(4) 0.146(8) 0.050(4) 0.029(4) 0.018(3) -0.023(4)
C96 0.031(3) 0.086(5) 0.048(3) 0.010(3) 0.015(2) -0.006(3)
C97 0.031(2) 0.023(2) 0.0230(19) 0.0003(16) 0.0139(17) -0.0059(17)
C98 0.035(2) 0.021(2) 0.026(2) -0.0055(16) 0.0180(18) -0.0063(17)

loop_
_atom_type_symbol
_atom_type_description
_atom_type_scat_dispersion_real
_atom_type_scat_dispersion_imag
_atom_type_scat_source
C C 0.0033 0.0016 'International Tables Vol C Tables 4.2.6.8 and 6.1.1.4'
P P 0.1023 0.0942 'International Tables Vol C Tables 4.2.6.8 and 6.1.1.4'
Pd Pd -0.9988 1.0072 'International Tables Vol C Tables 4.2.6.8 and 6.1.1.4'
Sn Sn -0.6537 1.4246 'International Tables Vol C Tables 4.2.6.8 and 6.1.1.4'
H H 0.0000 0.0000 'International Tables Vol C Tables 4.2.6.8 and 6.1.1.4'

loop_
_geom_angle_atom_site_label_1
_geom_angle_atom_site_label_2
_geom_angle_atom_site_label_3
_geom_angle
_geom_angle_site_symmetry_1
P2 Pd1 P1 118.04(4) .
P2 Pd1 Sn1 110.41(3) .
P1 Pd1 Sn1 86.46(3) .
P2 Pd1 Sn2 87.45(3) .
P1 Pd1 Sn2 109.23(3) .
Sn1 Pd1 Sn2 147.709(15) .
C6 C1 C2 116.9(4) .
C6 C1 Sn1 118.2(3) .
C2 C1 Sn1 124.8(3) .
C1 Sn1 C25 92.50(14) .
C1 Sn1 Pd1 98.17(10) .
C25 Sn1 Pd1 166.44(11) .
C181 P1 C187 103.3(2) .
C181 P1 C6 103.84(18) .
C187 P1 C6 96.94(18) .
C181 P1 Pd1 116.47(14) .
C187 P1 Pd1 119.74(17) .
C6 P1 Pd1 113.76(14) .
P4 Pd2 P3 111.84(4) .
P4 Pd2 Sn3 118.04(3) .
P3 Pd2 Sn3 84.39(3) .
P4 Pd2 Sn4 84.88(3) .
P3 Pd2 Sn4 120.91(3) .
Sn3 Pd2 Sn4 138.302(14) .
C3 C2 C1 122.1(4) .
C3 C2 H2 119.0 .
C1 C2 H2 119.0 .
C7 Sn2 C61 93.35(14) .
C7 Sn2 Pd1 97.57(10) .
C61 Sn2 Pd1 167.01(10) .
C169 P2 C12 104.16(18) .
C169 P2 C175 104.35(19) .
C12 P2 C175 96.01(18) .
C169 P2 Pd1 112.85(13) .
C12 P2 Pd1 113.08(14) .
C175 P2 Pd1 123.71(13) .
C13 Sn3 C133 90.26(14) .
C13 Sn3 Pd2 99.45(10) .
C133 Sn3 Pd2 169.50(11) .
C2 C3 C4 119.8(4) .
C2 C3 H3 120.1 .
C4 C3 H3 120.1 .
C205 P3 C211 102.58(19) .
C205 P3 C18 105.07(18) .
C211 P3 C18 94.97(17) .
C205 P3 Pd2 114.81(13) .
C211 P3 Pd2 121.76(14) .
C18 P3 Pd2 114.77(13) .
C19 Sn4 C97 93.56(15) .
C19 Sn4 Pd2 96.81(10) .
C97 Sn4 Pd2 169.33(10) .
C5 C4 C3 119.4(4) .
C5 C4 H4 120.3 .
C3 C4 H4 120.3 .
C193 P4 C199 100.9(2) .
C193 P4 C24 105.7(2) .
C199 P4 C24 98.17(18) .
C193 P4 Pd2 117.91(14) .
C199 P4 Pd2 118.71(15) .
C24 P4 Pd2 112.85(14) .
C217 C222 C221 124.7(11) .
C217 C222 H222 117.6 .
C221 C222 H222 117.6 .
C220 C221 C222 105.0(12) .
C220 C221 H221 127.5 .
C222 C221 H221 127.5 .
C221 C220 C219 124.9(13) .
C221 C220 H220 117.6 .
C219 C220 H220 117.6 .
C220 C219 C218 128.7(14) .
C220 C219 H219 115.6 .
C218 C219 H219 115.6 .
C217 C218 C219 111.4(13) .
C217 C218 H218 124.3 .
C219 C218 H218 124.3 .
C218 C217 C222 123.6(13) .
C218 C217 H217 118.2 .
C222 C217 H217 118.2 .
C215 C216 C211 120.7(5) .
C215 C216 H216 119.6 .
C211 C216 H216 119.6 .
C214 C215 C216 120.0(5) .
C214 C215 H215 120.0 .
C216 C215 H215 120.0 .
C213 C214 C215 119.7(5) .
C213 C214 H214 120.1 .
C215 C214 H214 120.1 .
C214 C213 C212 120.6(5) .
C214 C213 H213 119.7 .
C212 C213 H213 119.7 .
C211 C212 C213 120.9(5) .
C211 C212 H212 119.6 .
C213 C212 H212 119.6 .
C212 C211 C216 118.1(4) .
C212 C211 P3 119.8(3) .
C216 C211 P3 121.1(3) .
C209 C210 C205 120.7(4) .
C209 C210 H210 119.7 .
C205 C210 H210 119.7 .
C208 C209 C210 120.1(4) .
C208 C209 H209 119.9 .
C210 C209 H209 119.9 .
C207 C208 C209 119.8(4) .
C207 C208 H208 120.1 .
C209 C208 H208 120.1 .
C208 C207 C206 120.4(4) .
C208 C207 H207 119.8 .
C206 C207 H207 119.8 .
C207 C206 C205 120.7(4) .
C207 C206 H206 119.7 .
C205 C206 H206 119.7 .
C206 C205 C210 118.3(4) .
C206 C205 P3 124.1(3) .
C210 C205 P3 117.5(3) .
C203 C204 C199 120.2(5) .
C203 C204 H204 119.9 .
C199 C204 H204 119.9 .
C202 C203 C204 120.9(5) .
C202 C203 H203 119.6 .
C204 C203 H203 119.6 .
C203 C202 C201 120.0(5) .
C203 C202 H202 120.0 .
C201 C202 H202 120.0 .
C202 C201 C200 119.6(6) .
C202 C201 H201 120.2 .
C200 C201 H201 120.2 .
C199 C200 C201 120.9(5) .
C199 C200 H200 119.5 .
C201 C200 H200 119.5 .
C200 C199 C204 118.3(4) .
C200 C199 P4 119.4(3) .
C204 C199 P4 122.0(4) .
C197 C198 C193 120.7(5) .
C197 C198 H198 119.7 .
C193 C198 H198 119.7 .
C196 C197 C198 119.7(6) .
C196 C197 H197 120.1 .
C198 C197 H197 120.1 .
C195 C196 C197 120.4(5) .
C195 C196 H196 119.8 .
C197 C196 H196 119.8 .
C196 C195 C194 120.2(6) .
C196 C195 H195 119.9 .
C194 C195 H195 119.9 .
C195 C194 C193 120.3(6) .
C195 C194 H194 119.9 .
C193 C194 H194 119.9 .
C198 C193 C194 118.6(5) .
C198 C193 P4 123.5(4) .
C194 C193 P4 117.8(4) .
C187 C192 C191 119.8(6) .
C187 C192 H192 120.1 .
C191 C192 H192 120.1 .
C190 C191 C192 120.7(7) .
C190 C191 H191 119.6 .
C192 C191 H191 119.6 .
C189 C190 C191 119.7(6) .
C189 C190 H190 120.1 .
C191 C190 H190 120.1 .
C190 C189 C188 120.4(7) .
C190 C189 H189 119.8 .
C188 C189 H189 119.8 .
C189 C188 C187 121.3(6) .
C189 C188 H188 119.4 .
C187 C188 H188 119.4 .
C188 C187 C192 118.0(5) .
C188 C187 P1 117.1(4) .
C192 C187 P1 124.5(4) .
C185 C186 C181 120.2(4) .
C185 C186 H186 119.9 .
C181 C186 H186 119.9 .
C184 C185 C186 120.9(4) .
C184 C185 H185 119.6 .
C186 C185 H185 119.6 .
C185 C184 C183 119.3(4) .
C185 C184 H184 120.4 .
C183 C184 H184 120.4 .
C184 C183 C182 120.0(4) .
C184 C183 H183 120.0 .
C182 C183 H183 120.0 .
C181 C182 C183 121.5(4) .
C181 C182 H182 119.2 .
C183 C182 H182 119.2 .
C182 C181 C186 118.0(4) .
C182 C181 P1 122.9(3) .
C186 C181 P1 119.1(3) .
C175 C180 C179 120.7(4) .
C175 C180 H180 119.6 .
C179 C180 H180 119.6 .
C178 C179 C180 120.1(5) .
C178 C179 H179 119.9 .
C180 C179 H179 119.9 .
C179 C178 C177 119.5(4) .
C179 C178 H178 120.2 .
C177 C178 H178 120.2 .
C178 C177 C176 120.2(5) .
C178 C177 H177 119.9 .
C176 C177 H177 119.9 .
C177 C176 C175 120.8(4) .
C177 C176 H176 119.6 .
C175 C176 H176 119.6 .
C180 C175 C176 118.5(4) .
C180 C175 P2 124.7(3) .
C176 C175 P2 116.4(3) .
C173 C174 C169 120.5(4) .
C173 C174 H174 119.8 .
C169 C174 H174 119.8 .
C174 C173 C172 120.7(4) .
C174 C173 H173 119.6 .
C172 C173 H173 119.6 .
C171 C172 C173 119.2(4) .
C171 C172 H172 120.4 .
C173 C172 H172 120.4 .
C170 C171 C172 120.4(4) .
C170 C171 H171 119.8 .
C172 C171 H171 119.8 .
C171 C170 C169 121.1(4) .
C171 C170 H170 119.5 .
C169 C170 H170 119.5 .
C170 C169 C174 118.0(4) .
C170 C169 P2 121.6(3) .
C174 C169 P2 120.1(3) .
C166 C168 H16A 109.5 .
C166 C168 H16B 109.5 .
H16A C168 H16B 109.5 .
C166 C168 H16C 109.5 .
H16A C168 H16C 109.5 .
H16B C168 H16C 109.5 .
C166 C167 H16D 109.5 .
C166 C167 H16E 109.5 .
H16D C167 H16E 109.5 .
C166 C167 H16F 109.5 .
H16D C167 H16F 109.5 .
H16E C167 H16F 109.5 .
C168 C166 C155 114.8(4) .
C168 C166 C167 110.0(5) .
C155 C166 C167 110.4(4) .
C168 C166 H166 107.1 .
C155 C166 H166 107.1 .
C167 C166 H166 107.1 .
C163 C165 H16G 109.5 .
C163 C165 H16H 109.5 .
H16G C165 H16H 109.5 .
C163 C165 H16I 109.5 .
H16G C165 H16I 109.5 .
H16H C165 H16I 109.5 .
C163 C164 H16J 109.5 .
C163 C164 H16K 109.5 .
H16J C164 H16K 109.5 .
C163 C164 H16L 109.5 .
H16J C164 H16L 109.5 .
H16K C164 H16L 109.5 .
C165 C163 C164 109.2(7) .
C165 C163 C157 113.4(5) .
C164 C163 C157 110.9(5) .
C165 C163 H163 107.7 .
C164 C163 H163 107.7 .
C157 C163 H163 107.7 .
C160 C162 H16M 109.5 .
C160 C162 H16N 109.5 .
H16M C162 H16N 109.5 .
C160 C162 H16O 109.5 .
H16M C162 H16O 109.5 .
H16N C162 H16O 109.5 .
C160 C161 H16P 109.5 .
C160 C161 H16Q 109.5 .
H16P C161 H16Q 109.5 .
C160 C161 H16R 109.5 .
H16P C161 H16R 109.5 .
H16Q C161 H16R 109.5 .
C159 C160 C161 110.5(4) .
C159 C160 C162 112.6(4) .
C161 C160 C162 111.1(4) .
C159 C160 H160 107.5 .
C161 C160 H160 107.5 .
C162 C160 H160 107.5 .
C158 C159 C154 118.9(4) .
C158 C159 C160 118.9(4) .
C154 C159 C160 122.2(4) .
C157 C158 C159 122.1(5) .
C157 C158 H158 118.9 .
C159 C158 H158 118.9 .
C158 C157 C156 118.0(4) .
C158 C157 C163 122.2(5) .
C156 C157 C163 119.9(4) .
C155 C156 C157 122.5(5) .
C155 C156 H156 118.8 .
C157 C156 H156 118.8 .
C156 C155 C154 118.5(4) .
C156 C155 C166 120.5(4) .
C154 C155 C166 120.9(4) .
C159 C154 C155 120.0(4) .
C159 C154 C134 122.5(4) .
C155 C154 C134 117.4(4) .
C151 C153 H15A 109.5 .
C151 C153 H15B 109.5 .
H15A C153 H15B 109.5 .
C151 C153 H15C 109.5 .
H15A C153 H15C 109.5 .
H15B C153 H15C 109.5 .
C151 C152 H15D 109.5 .
C151 C152 H15E 109.5 .
H15D C152 H15E 109.5 .
C151 C152 H15F 109.5 .
H15D C152 H15F 109.5 .
H15E C152 H15F 109.5 .
C153 C151 C152 110.5(4) .
C153 C151 C144 114.0(4) .
C152 C151 C144 110.4(3) .
C153 C151 H151 107.2 .
C152 C151 H151 107.2 .
C144 C151 H151 107.2 .
C148 C150 H15G 109.5 .
C148 C150 H15H 109.5 .
H15G C150 H15H 109.5 .
C148 C150 H15I 109.5 .
H15G C150 H15I 109.5 .
H15H C150 H15I 109.5 .
C148 C149 H14A 109.5 .
C148 C149 H14B 109.5 .
H14A C149 H14B 109.5 .
C148 C149 H14C 109.5 .
H14A C149 H14C 109.5 .
H14B C149 H14C 109.5 .
C150 C148 C142 115.0(5) .
C150 C148 C149 109.2(5) .
C142 C148 C149 109.8(4) .
C150 C148 H148 107.5 .
C142 C148 H148 107.5 .
C149 C148 H148 107.5 .
C145 C147 H14D 109.5 .
C145 C147 H14E 109.5 .
H14D C147 H14E 109.5 .
C145 C147 H14F 109.5 .
H14D C147 H14F 109.5 .
H14E C147 H14F 109.5 .
C145 C146 H14G 109.5 .
C145 C146 H14H 109.5 .
H14G C146 H14H 109.5 .
C145 C146 H14I 109.5 .
H14G C146 H14I 109.5 .
H14H C146 H14I 109.5 .
C140 C145 C147 111.0(4) .
C140 C145 C146 111.8(4) .
C147 C145 C146 110.3(4) .
C140 C145 H145 107.9 .
C147 C145 H145 107.9 .
C146 C145 H145 107.9 .
C143 C144 C139 119.7(4) .
C143 C144 C151 119.1(4) .
C139 C144 C151 121.0(4) .
C144 C143 C142 122.2(4) .
C144 C143 H143 118.9 .
C142 C143 H143 118.9 .
C143 C142 C141 117.1(4) .
C143 C142 C148 122.3(4) .
C141 C142 C148 120.5(4) .
C140 C141 C142 123.0(4) .
C140 C141 H141 118.5 .
C142 C141 H141 118.5 .
C141 C140 C139 118.9(4) .
C141 C140 C145 119.2(4) .
C139 C140 C145 121.8(4) .
C140 C139 C144 118.9(4) .
C140 C139 C138 120.6(4) .
C144 C139 C138 120.0(4) .
C133 C138 C137 118.3(4) .
C133 C138 C139 123.9(3) .
C137 C138 C139 117.6(4) .
C136 C137 C138 120.9(4) .
C136 C137 H137 119.5 .
C138 C137 H137 119.5 .
C135 C136 C137 120.1(4) .
C135 C136 H136 120.0 .
C137 C136 H136 120.0 .
C136 C135 C134 120.2(4) .
C136 C135 H135 119.9 .
C134 C135 H135 119.9 .
C135 C134 C133 120.2(4) .
C135 C134 C154 121.0(4) .
C133 C134 C154 118.6(4) .
C134 C133 C138 120.1(4) .
C134 C133 Sn3 119.6(3) .
C138 C133 Sn3 120.0(3) .
C130 C132 H13A 109.5 .
C130 C132 H13B 109.5 .
H13A C132 H13B 109.5 .
C130 C132 H13C 109.5 .
H13A C132 H13C 109.5 .
H13B C132 H13C 109.5 .
C130 C131 H13D 109.5 .
C130 C131 H13E 109.5 .
H13D C131 H13E 109.5 .
C130 C131 H13F 109.5 .
H13D C131 H13F 109.5 .
H13E C131 H13F 109.5 .
C131 C130 C132 111.9(4) .
C131 C130 C121 114.2(4) .
C132 C130 C121 108.0(4) .
C131 C130 H130 107.5 .
C132 C130 H130 107.5 .
C121 C130 H130 107.5 .
C127 C129 H12A 109.5 .
C127 C129 H12B 109.5 .
H12A C129 H12B 109.5 .
C127 C129 H12C 109.5 .
H12A C129 H12C 109.5 .
H12B C129 H12C 109.5 .
C127 C128 H12D 109.5 .
C127 C128 H12E 109.5 .
H12D C128 H12E 109.5 .
C127 C128 H12F 109.5 .
H12D C128 H12F 109.5 .
H12E C128 H12F 109.5 .
C128 C127 C129 110.5(6) .
C128 C127 C119 110.1(5) .
C129 C127 C119 114.3(5) .
C128 C127 H127 107.2 .
C129 C127 H127 107.2 .
C119 C127 H127 107.2 .
C124 C126 H12G 109.5 .
C124 C126 H12H 109.5 .
H12G C126 H12H 109.5 .
C124 C126 H12I 109.5 .
H12G C126 H12I 109.5 .
H12H C126 H12I 109.5 .
C124 C125 H12J 109.5 .
C124 C125 H12K 109.5 .
H12J C125 H12K 109.5 .
C124 C125 H12L 109.5 .
H12J C125 H12L 109.5 .
H12K C125 H12L 109.5 .
C123 C124 C125 111.5(4) .
C123 C124 C126 110.9(4) .
C125 C124 C126 111.0(4) .
C123 C124 H124 107.8 .
C125 C124 H124 107.8 .
C126 C124 H124 107.8 .
C122 C123 C118 119.3(4) .
C122 C123 C124 117.7(4) .
C118 C123 C124 123.0(4) .
C121 C122 C123 122.0(4) .
C121 C122 H122 119.0 .
C123 C122 H122 119.0 .
C122 C121 C120 117.9(4) .
C122 C121 C130 122.5(4) .
C120 C121 C130 119.4(4) .
C121 C120 C119 123.0(4) .
C121 C120 H120 118.5 .
C119 C120 H120 118.5 .
C120 C119 C118 118.2(4) .
C120 C119 C127 119.6(4) .
C118 C119 C127 121.9(4) .
C123 C118 C119 119.6(4) .
C123 C118 C98 122.3(4) .
C119 C118 C98 118.0(4) .
C115 C117 H11A 109.5 .
C115 C117 H11B 109.5 .
H11A C117 H11B 109.5 .
C115 C117 H11C 109.5 .
H11A C117 H11C 109.5 .
H11B C117 H11C 109.5 .
C115 C116 H11D 120.0 .
C115 C116 H11E 120.0 .
H11D C116 H11E 120.0 .
C116 C115 C117 123.5(9) .
C116 C115 C106 114.7(8) .
C117 C115 C106 116.7(9) .
C116 C115 H115 97.5 .
C117 C115 H115 97.5 .
C106 C115 H115 97.5 .
C112 C114 H11F 109.5 .
C112 C114 H11G 109.5 .
H11F C114 H11G 109.5 .
C112 C114 H11H 109.5 .
H11F C114 H11H 109.5 .
H11G C114 H11H 109.5 .
C112 C113 H11I 109.5 .
C112 C113 H11J 109.5 .
H11I C113 H11J 109.5 .
C112 C113 H11K 109.5 .
H11I C113 H11K 109.5 .
H11J C113 H11K 109.5 .
C108 C112 C113 113.1(4) .
C108 C112 C114 109.9(4) .
C113 C112 C114 110.5(4) .
C108 C112 H112 107.7 .
C113 C112 H112 107.7 .
C114 C112 H112 107.7 .
C109 C111 H11L 109.5 .
C109 C111 H11M 109.5 .
H11L C111 H11M 109.5 .
C109 C111 H11N 109.5 .
H11L C111 H11N 109.5 .
H11M C111 H11N 109.5 .
C109 C110 H11O 109.5 .
C109 C110 H11P 109.5 .
H11O C110 H11P 109.5 .
C109 C110 H11Q 109.5 .
H11O C110 H11Q 109.5 .
H11P C110 H11Q 109.5 .
C111 C109 C110 110.9(5) .
C111 C109 C104 111.7(5) .
C110 C109 C104 113.7(5) .
C111 C109 H109 106.7 .
C110 C109 H109 106.7 .
C104 C109 H109 106.7 .
C107 C108 C103 118.7(5) .
C107 C108 C112 120.4(5) .
C103 C108 C112 120.6(4) .
C106 C107 C108 121.4(6) .
C106 C107 H107 119.3 .
C108 C107 H107 119.3 .
C105 C106 C107 118.7(6) .
C105 C106 C115 120.2(8) .
C107 C106 C115 121.1(8) .
C106 C105 C104 122.0(6) .
C106 C105 H105 119.0 .
C104 C105 H105 119.0 .
C105 C104 C103 119.5(5) .
C105 C104 C109 118.6(5) .
C103 C104 C109 121.7(5) .
C108 C103 C104 119.7(5) .
C108 C103 C102 122.2(4) .
C104 C103 C102 118.0(4) .
C101 C102 C97 119.6(4) .
C101 C102 C103 118.0(4) .
C97 C102 C103 122.0(4) .
C100 C101 C102 121.4(4) .
C100 C101 H101 119.3 .
C102 C101 H101 119.3 .
C101 C100 C99 119.4(4) .
C101 C100 H100 120.3 .
C99 C100 H100 120.3 .
C100 C99 C98 120.0(4) .
C100 C99 H99 120.0 .
C98 C99 H99 120.0 .
C12 C7 C8 117.6(4) .
C12 C7 Sn2 118.1(3) .
C8 C7 Sn2 124.3(3) .
C5 C6 C1 121.1(4) .
C5 C6 P1 120.2(3) .
C1 C6 P1 118.3(3) .
C4 C5 C6 120.6(4) .
C4 C5 H5 119.7 .
C6 C5 H5 119.7 .
C9 C8 C7 121.9(4) .
C9 C8 H8 119.1 .
C7 C8 H8 119.1 .
C8 C9 C10 119.8(4) .
C8 C9 H9 120.1 .
C10 C9 H9 120.1 .
C9 C10 C11 119.5(4) .
C9 C10 H10 120.2 .
C11 C10 H10 120.2 .
C10 C11 C12 120.9(4) .
C10 C11 H11 119.5 .
C12 C11 H11 119.5 .
C11 C12 C7 120.3(4) .
C11 C12 P2 119.9(3) .
C7 C12 P2 119.7(3) .
C18 C13 C14 117.6(4) .
C18 C13 Sn3 117.8(3) .
C14 C13 Sn3 124.5(3) .
C15 C14 C13 121.6(4) .
C15 C14 H14 119.2 .
C13 C14 H14 119.2 .
C16 C15 C14 119.6(4) .
C16 C15 H15 120.2 .
C14 C15 H15 120.2 .
C17 C16 C15 120.2(4) .
C17 C16 H16 119.9 .
C15 C16 H16 119.9 .
C16 C17 C18 120.6(4) .
C16 C17 H17 119.7 .
C18 C17 H17 119.7 .
C17 C18 C13 120.3(4) .
C17 C18 P3 122.2(3) .
C13 C18 P3 116.6(3) .
C20 C19 C24 117.6(4) .
C20 C19 Sn4 124.1(3) .
C24 C19 Sn4 118.3(3) .
C21 C20 C19 121.8(4) .
C21 C20 H20 119.1 .
C19 C20 H20 119.1 .
C22 C21 C20 120.3(4) .
C22 C21 H21 119.8 .
C20 C21 H21 119.8 .
C21 C22 C23 119.5(4) .
C21 C22 H22 120.3 .
C23 C22 H22 120.3 .
C22 C23 C24 120.2(4) .
C22 C23 H23 119.9 .
C24 C23 H23 119.9 .
C23 C24 C19 120.5(4) .
C23 C24 P4 121.8(3) .
C19 C24 P4 117.5(3) .
C29 C28 C27 120.1(4) .
C29 C28 H28 119.9 .
C27 C28 H28 119.9 .
C28 C27 C26 120.8(4) .
C28 C27 H27 119.6 .
C26 C27 H27 119.6 .
C25 C26 C27 119.5(4) .
C25 C26 C31 123.4(3) .
C27 C26 C31 117.0(4) .
C26 C25 C30 118.9(3) .
C26 C25 Sn1 128.5(3) .
C30 C25 Sn1 112.2(3) .
C28 C29 C30 120.4(4) .
C28 C29 H29 119.8 .
C30 C29 H29 119.8 .
C29 C30 C25 120.0(4) .
C29 C30 C46 119.2(4) .
C25 C30 C46 120.6(3) .
C36 C31 C32 119.1(4) .
C36 C31 C26 122.1(4) .
C32 C31 C26 118.5(4) .
C33 C32 C31 118.7(5) .
C33 C32 C40 119.5(4) .
C31 C32 C40 121.7(4) .
C34 C33 C32 123.0(5) .
C34 C33 H33 118.5 .
C32 C33 H33 118.5 .
C35 C36 C31 119.4(4) .
C35 C36 C37 118.7(4) .
C31 C36 C37 121.8(4) .
C34 C35 C36 122.2(5) .
C34 C35 H35 118.9 .
C36 C35 H35 118.9 .
C33 C34 C35 117.6(5) .
C33 C34 C43 120.8(5) .
C35 C34 C43 121.6(5) .
C36 C37 C38 111.5(4) .
C36 C37 C39 110.9(4) .
C38 C37 C39 110.5(4) .
C36 C37 H37 107.9 .
C38 C37 H37 107.9 .
C39 C37 H37 107.9 .
C37 C38 H38A 109.5 .
C37 C38 H38B 109.5 .
H38A C38 H38B 109.5 .
C37 C38 H38C 109.5 .
H38A C38 H38C 109.5 .
H38B C38 H38C 109.5 .
C250 C252 C251 137(4) 3_567
C250 C252 H25X 111.3 3_567
C251 C252 H25X 111.3 .
C250 C251 C252 115(3) .
C250 C251 H25Y 122.4 .
C252 C251 H25Y 122.4 .
C252 C250 C251 107(3) 3_567
C252 C250 H25Z 126.3 3_567
C251 C250 H25Z 126.3 .
C226 C227 H22A 109.5 .
C226 C227 H22B 109.5 .
H22A C227 H22B 109.5 .
C226 C227 H22C 109.5 .
H22A C227 H22C 109.5 .
H22B C227 H22C 109.5 .
C227 C226 C225 119.3(16) .
C227 C226 H22D 107.5 .
C225 C226 H22D 107.5 .
C227 C226 H22E 107.5 .
C225 C226 H22E 107.5 .
H22D C226 H22E 107.0 .
C224 C225 C226 109.2(13) .
C224 C225 H22F 109.8 .
C226 C225 H22F 109.8 .
C224 C225 H22G 109.8 .
C226 C225 H22G 109.8 .
H22F C225 H22G 108.3 .
C223 C224 C225 111.6(14) .
C223 C224 H22Y 109.3 .
C225 C224 H22Y 109.3 .
C223 C224 H22Z 109.3 .
C225 C224 H22Z 109.3 .
H22Y C224 H22Z 108.0 .
C224 C223 H22S 109.5 .
C224 C223 H22T 109.5 .
H22S C223 H22T 109.5 .
C224 C223 H22U 109.5 .
H22S C223 H22U 109.5 .
H22T C223 H22U 109.5 .
C32 C40 C41 112.0(4) .
C32 C40 C42 110.5(4) .
C41 C40 C42 109.8(4) .
C32 C40 H40 108.1 .
C41 C40 H40 108.1 .
C42 C40 H40 108.1 .
C37 C39 H39A 109.5 .
C37 C39 H39B 109.5 .
H39A C39 H39B 109.5 .
C37 C39 H39C 109.5 .
H39A C39 H39C 109.5 .
H39B C39 H39C 109.5 .
C51 C46 C47 119.1(4) .
C51 C46 C30 121.2(4) .
C47 C46 C30 119.5(4) .
C43 C45 H45A 109.5 .
C43 C45 H45B 109.5 .
H45A C45 H45B 109.5 .
C43 C45 H45C 109.5 .
H45A C45 H45C 109.5 .
H45B C45 H45C 109.5 .
C43 C44 H44A 109.5 .
C43 C44 H44B 109.5 .
H44A C44 H44B 109.5 .
C43 C44 H44C 109.5 .
H44A C44 H44C 109.5 .
H44B C44 H44C 109.5 .
C45 C43 C44 110.8(6) .
C45 C43 C34 110.4(5) .
C44 C43 C34 113.5(5) .
C45 C43 H43 107.3 .
C44 C43 H43 107.3 .
C34 C43 H43 107.3 .
C40 C42 H42A 109.5 .
C40 C42 H42B 109.5 .
H42A C42 H42B 109.5 .
C40 C42 H42C 109.5 .
H42A C42 H42C 109.5 .
H42B C42 H42C 109.5 .
C40 C41 H41A 109.5 .
C40 C41 H41B 109.5 .
H41A C41 H41B 109.5 .
C40 C41 H41C 109.5 .
H41A C41 H41C 109.5 .
H41B C41 H41C 109.5 .
C50 C51 C46 119.5(4) .
C50 C51 C52 118.6(4) .
C46 C51 C52 121.8(4) .
C51 C50 C49 121.8(5) .
C51 C50 H50 119.1 .
C49 C50 H50 119.1 .
C48 C49 C50 118.2(5) .
C48 C49 C58 120.5(5) .
C50 C49 C58 121.3(5) .
C49 C48 C47 122.5(5) .
C49 C48 H48 118.7 .
C47 C48 H48 118.7 .
C48 C47 C46 118.8(5) .
C48 C47 C55 119.5(4) .
C46 C47 C55 121.5(4) .
C52 C53 H53A 109.5 .
C52 C53 H53B 109.5 .
H53A C53 H53B 109.5 .
C52 C53 H53C 109.5 .
H53A C53 H53C 109.5 .
H53B C53 H53C 109.5 .
C53 C52 C51 112.4(4) .
C53 C52 C54 110.3(4) .
C51 C52 C54 110.8(4) .
C53 C52 H52 107.7 .
C51 C52 H52 107.7 .
C54 C52 H52 107.7 .
C52 C54 H54A 109.5 .
C52 C54 H54B 109.5 .
H54A C54 H54B 109.5 .
C52 C54 H54C 109.5 .
H54A C54 H54C 109.5 .
H54B C54 H54C 109.5 .
C47 C55 C57 114.1(5) .
C47 C55 C56 110.7(4) .
C57 C55 C56 110.2(5) .
C47 C55 H55 107.2 .
C57 C55 H55 107.2 .
C56 C55 H55 107.2 .
C55 C56 H56A 109.5 .
C55 C56 H56B 109.5 .
H56A C56 H56B 109.5 .
C55 C56 H56C 109.5 .
H56A C56 H56C 109.5 .
H56B C56 H56C 109.5 .
C55 C57 H57A 109.5 .
C55 C57 H57B 109.5 .
H57A C57 H57B 109.5 .
C55 C57 H57C 109.5 .
H57A C57 H57C 109.5 .
H57B C57 H57C 109.5 .
C59 C58 C60 116.3(8) .
C59 C58 C49 117.8(7) .
C60 C58 C49 114.4(6) .
C59 C58 H58 101.4 .
C60 C58 H58 101.4 .
C49 C58 H58 101.4 .
C58 C59 H59A 120.0 .
C58 C59 H59B 120.0 .
H59A C59 H59B 120.0 .
C58 C60 H60A 109.5 .
C58 C60 H60B 109.5 .
H60A C60 H60B 109.5 .
C58 C60 H60C 109.5 .
H60A C60 H60C 109.5 .
H60B C60 H60C 109.5 .
C62 C61 C66 119.3(3) .
C62 C61 Sn2 130.5(3) .
C66 C61 Sn2 110.0(3) .
C63 C62 C61 119.4(4) .
C63 C62 C82 117.0(4) .
C61 C62 C82 123.5(3) .
C64 C63 C62 120.7(4) .
C64 C63 H63 119.7 .
C62 C63 H63 119.7 .
C63 C64 C65 120.2(4) .
C63 C64 H64 119.9 .
C65 C64 H64 119.9 .
C64 C65 C66 120.1(4) .
C64 C65 H65 119.9 .
C66 C65 H65 119.9 .
C65 C66 C61 120.1(4) .
C65 C66 C67 117.7(4) .
C61 C66 C67 122.1(3) .
C68 C69 C70 122.0(4) .
C68 C69 H69 119.0 .
C70 C69 H69 119.0 .
C69 C68 C67 119.1(4) .
C69 C68 C73 119.3(4) .
C67 C68 C73 121.5(4) .
C68 C67 C72 119.2(4) .
C68 C67 C66 121.4(4) .
C72 C67 C66 119.1(4) .
C71 C70 C69 118.0(4) .
C71 C70 C79 120.7(4) .
C69 C70 C79 121.2(4) .
C76 C78 H78A 109.5 .
C76 C78 H78B 109.5 .
H78A C78 H78B 109.5 .
C76 C78 H78C 109.5 .
H78A C78 H78C 109.5 .
H78B C78 H78C 109.5 .
C76 C77 H77A 109.5 .
C76 C77 H77B 109.5 .
H77A C77 H77B 109.5 .
C76 C77 H77C 109.5 .
H77A C77 H77C 109.5 .
H77B C77 H77C 109.5 .
C72 C76 C78 110.3(4) .
C72 C76 C77 113.1(4) .
C78 C76 C77 109.6(4) .
C72 C76 H76 107.9 .
C78 C76 H76 107.9 .
C77 C76 H76 107.9 .
C73 C75 H75A 109.5 .
C73 C75 H75B 109.5 .
H75A C75 H75B 109.5 .
C73 C75 H75C 109.5 .
H75A C75 H75C 109.5 .
H75B C75 H75C 109.5 .
C73 C74 H74A 109.5 .
C73 C74 H74B 109.5 .
H74A C74 H74B 109.5 .
C73 C74 H74C 109.5 .
H74A C74 H74C 109.5 .
H74B C74 H74C 109.5 .
C68 C73 C75 111.1(3) .
C68 C73 C74 112.3(3) .
C75 C73 C74 109.7(4) .
C68 C73 H73 107.9 .
C75 C73 H73 107.9 .
C74 C73 H73 107.9 .
C71 C72 C67 118.4(4) .
C71 C72 C76 119.3(4) .
C67 C72 C76 122.1(4) .
C70 C71 C72 123.2(4) .
C70 C71 H71 118.4 .
C72 C71 H71 118.4 .
C80 C79 C70 113.6(4) .
C80 C79 C81 109.8(4) .
C70 C79 C81 111.1(4) .
C80 C79 H79 107.3 .
C70 C79 H79 107.3 .
C81 C79 H79 107.3 .
C79 C80 H80A 109.5 .
C79 C80 H80B 109.5 .
H80A C80 H80B 109.5 .
C79 C80 H80C 109.5 .
H80A C80 H80C 109.5 .
H80B C80 H80C 109.5 .
C79 C81 H81A 109.5 .
C79 C81 H81B 109.5 .
H81A C81 H81B 109.5 .
C79 C81 H81C 109.5 .
H81A C81 H81C 109.5 .
H81B C81 H81C 109.5 .
C83 C82 C87 120.0(4) .
C83 C82 C62 120.9(4) .
C87 C82 C62 118.6(4) .
C84 C83 C82 118.6(5) .
C84 C83 C88 118.8(4) .
C82 C83 C88 122.5(4) .
C85 C84 C83 122.4(5) .
C85 C84 H84 118.8 .
C83 C84 H84 118.8 .
C86 C85 C84 118.1(5) .
C86 C85 C94 121.1(5) .
C84 C85 C94 120.7(5) .
C85 C86 C87 122.4(5) .
C85 C86 H86 118.8 .
C87 C86 H86 118.8 .
C86 C87 C82 118.4(5) .
C86 C87 C91 119.8(5) .
C82 C87 C91 121.6(4) .
C83 C88 C90 110.9(4) .
C83 C88 C89 112.1(4) .
C90 C88 C89 109.9(4) .
C83 C88 H88 107.9 .
C90 C88 H88 107.9 .
C89 C88 H88 107.9 .
C88 C89 H89A 109.5 .
C88 C89 H89B 109.5 .
H89A C89 H89B 109.5 .
C88 C89 H89C 109.5 .
H89A C89 H89C 109.5 .
H89B C89 H89C 109.5 .
C88 C90 H90A 109.5 .
C88 C90 H90B 109.5 .
H90A C90 H90B 109.5 .
C88 C90 H90C 109.5 .
H90A C90 H90C 109.5 .
H90B C90 H90C 109.5 .
C92 C91 C87 112.7(5) .
C92 C91 C93 109.4(5) .
C87 C91 C93 110.8(5) .
C92 C91 H91 107.9 .
C87 C91 H91 107.9 .
C93 C91 H91 107.9 .
C91 C92 H92A 109.5 .
C91 C92 H92B 109.5 .
H92A C92 H92B 109.5 .
C91 C92 H92C 109.5 .
H92A C92 H92C 109.5 .
H92B C92 H92C 109.5 .
C91 C93 H93A 109.5 .
C91 C93 H93B 109.5 .
H93A C93 H93B 109.5 .
C91 C93 H93C 109.5 .
H93A C93 H93C 109.5 .
H93B C93 H93C 109.5 .
C95 C94 C96 115.4(6) .
C95 C94 C85 113.7(5) .
C96 C94 C85 110.8(5) .
C95 C94 H94 105.3 .
C96 C94 H94 105.3 .
C85 C94 H94 105.3 .
C94 C95 H95A 109.5 .
C94 C95 H95B 109.5 .
H95A C95 H95B 109.5 .
C94 C95 H95C 109.5 .
H95A C95 H95C 109.5 .
H95B C95 H95C 109.5 .
C94 C96 H96A 109.5 .
C94 C96 H96B 109.5 .
H96A C96 H96B 109.5 .
C94 C96 H96C 109.5 .
H96A C96 H96C 109.5 .
H96B C96 H96C 109.5 .
C98 C97 C102 118.6(4) .
C98 C97 Sn4 115.5(3) .
C102 C97 Sn4 125.8(3) .
C99 C98 C97 120.8(4) .
C99 C98 C118 118.3(4) .
C97 C98 C118 120.6(4) .

loop_
_geom_bond_atom_site_label_1
_geom_bond_atom_site_label_2
_geom_bond_distance
_geom_bond_site_symmetry_2
Pd1 P2 2.3084(10) .
Pd1 P1 2.3136(11) .
Pd1 Sn1 2.5567(4) .
Pd1 Sn2 2.5616(4) .
C1 C6 1.400(6) .
C1 C2 1.404(5) .
C1 Sn1 2.208(4) .
Sn1 C25 2.208(4) .
P1 C181 1.820(4) .
P1 C187 1.842(5) .
P1 C6 1.858(4) .
Pd2 P4 2.3282(10) .
Pd2 P3 2.3293(10) .
Pd2 Sn3 2.5648(4) .
Pd2 Sn4 2.5940(4) .
C2 C3 1.381(6) .
C2 H2 0.9500 .
Sn2 C7 2.200(4) .
Sn2 C61 2.233(4) .
P2 C169 1.823(4) .
P2 C12 1.840(4) .
P2 C175 1.848(4) .
Sn3 C13 2.201(4) .
Sn3 C133 2.209(4) .
C3 C4 1.390(6) .
C3 H3 0.9500 .
P3 C205 1.821(4) .
P3 C211 1.839(4) .
P3 C18 1.853(4) .
Sn4 C19 2.212(4) .
Sn4 C97 2.245(4) .
C4 C5 1.383(6) .
C4 H4 0.9500 .
P4 C193 1.828(4) .
P4 C199 1.846(5) .
P4 C24 1.851(4) .
C222 C217 1.433(14) .
C222 C221 1.516(16) .
C222 H222 0.9500 .
C221 C220 1.344(13) .
C221 H221 0.9500 .
C220 C219 1.345(14) .
C220 H220 0.9500 .
C219 C218 1.385(16) .
C219 H219 0.9500 .
C218 C217 1.250(13) .
C218 H218 0.9500 .
C217 H217 0.9500 .
C216 C215 1.388(7) .
C216 C211 1.399(6) .
C216 H216 0.9500 .
C215 C214 1.377(9) .
C215 H215 0.9500 .
C214 C213 1.367(9) .
C214 H214 0.9500 .
C213 C212 1.390(7) .
C213 H213 0.9500 .
C212 C211 1.375(6) .
C212 H212 0.9500 .
C210 C209 1.386(6) .
C210 C205 1.401(6) .
C210 H210 0.9500 .
C209 C208 1.385(7) .
C209 H209 0.9500 .
C208 C207 1.378(6) .
C208 H208 0.9500 .
C207 C206 1.389(6) .
C207 H207 0.9500 .
C206 C205 1.393(6) .
C206 H206 0.9500 .
C204 C203 1.385(8) .
C204 C199 1.402(6) .
C204 H204 0.9500 .
C203 C202 1.367(9) .
C203 H203 0.9500 .
C202 C201 1.386(8) .
C202 H202 0.9500 .
C201 C200 1.395(7) .
C201 H201 0.9500 .
C200 C199 1.388(7) .
C200 H200 0.9500 .
C198 C197 1.393(7) .
C198 C193 1.393(7) .
C198 H198 0.9500 .
C197 C196 1.380(10) .
C197 H197 0.9500 .
C196 C195 1.380(11) .
C196 H196 0.9500 .
C195 C194 1.388(8) .
C195 H195 0.9500 .
C194 C193 1.402(8) .
C194 H194 0.9500 .
C192 C187 1.385(7) .
C192 C191 1.403(8) .
C192 H192 0.9500 .
C191 C190 1.361(11) .
C191 H191 0.9500 .
C190 C189 1.358(11) .
C190 H190 0.9500 .
C189 C188 1.381(8) .
C189 H189 0.9500 .
C188 C187 1.384(8) .
C188 H188 0.9500 .
C186 C185 1.390(6) .
C186 C181 1.403(5) .
C186 H186 0.9500 .
C185 C184 1.381(6) .
C185 H185 0.9500 .
C184 C183 1.387(6) .
C184 H184 0.9500 .
C183 C182 1.388(6) .
C183 H183 0.9500 .
C182 C181 1.388(6) .
C182 H182 0.9500 .
C180 C175 1.384(6) .
C180 C179 1.396(7) .
C180 H180 0.9500 .
C179 C178 1.378(7) .
C179 H179 0.9500 .
C178 C177 1.383(7) .
C178 H178 0.9500 .
C177 C176 1.386(7) .
C177 H177 0.9500 .
C176 C175 1.389(6) .
C176 H176 0.9500 .
C174 C173 1.385(6) .
C174 C169 1.401(5) .
C174 H174 0.9500 .
C173 C172 1.387(6) .
C173 H173 0.9500 .
C172 C171 1.385(6) .
C172 H172 0.9500 .
C171 C170 1.382(6) .
C171 H171 0.9500 .
C170 C169 1.397(6) .
C170 H170 0.9500 .
C168 C166 1.516(7) .
C168 H16A 0.9800 .
C168 H16B 0.9800 .
C168 H16C 0.9800 .
C167 C166 1.526(8) .
C167 H16D 0.9800 .
C167 H16E 0.9800 .
C167 H16F 0.9800 .
C166 C155 1.518(7) .
C166 H166 1.0000 .
C165 C163 1.465(9) .
C165 H16G 0.9800 .
C165 H16H 0.9800 .
C165 H16I 0.9800 .
C164 C163 1.514(9) .
C164 H16J 0.9800 .
C164 H16K 0.9800 .
C164 H16L 0.9800 .
C163 C157 1.535(6) .
C163 H163 1.0000 .
C162 C160 1.540(7) .
C162 H16M 0.9800 .
C162 H16N 0.9800 .
C162 H16O 0.9800 .
C161 C160 1.530(7) .
C161 H16P 0.9800 .
C161 H16Q 0.9800 .
C161 H16R 0.9800 .
C160 C159 1.519(6) .
C160 H160 1.0000 .
C159 C158 1.398(6) .
C159 C154 1.403(6) .
C158 C157 1.384(7) .
C158 H158 0.9500 .
C157 C156 1.394(7) .
C156 C155 1.386(7) .
C156 H156 0.9500 .
C155 C154 1.417(6) .
C154 C134 1.508(6) .
C153 C151 1.521(6) .
C153 H15A 0.9800 .
C153 H15B 0.9800 .
C153 H15C 0.9800 .
C152 C151 1.524(6) .
C152 H15D 0.9800 .
C152 H15E 0.9800 .
C152 H15F 0.9800 .
C151 C144 1.526(6) .
C151 H151 1.0000 .
C150 C148 1.419(9) .
C150 H15G 0.9800 .
C150 H15H 0.9800 .
C150 H15I 0.9800 .
C149 C148 1.537(7) .
C149 H14A 0.9800 .
C149 H14B 0.9800 .
C149 H14C 0.9800 .
C148 C142 1.517(7) .
C148 H148 1.0000 .
C147 C145 1.530(6) .
C147 H14D 0.9800 .
C147 H14E 0.9800 .
C147 H14F 0.9800 .
C146 C145 1.533(6) .
C146 H14G 0.9800 .
C146 H14H 0.9800 .
C146 H14I 0.9800 .
C145 C140 1.529(6) .
C145 H145 1.0000 .
C144 C143 1.387(6) .
C144 C139 1.416(6) .
C143 C142 1.392(6) .
C143 H143 0.9500 .
C142 C141 1.395(6) .
C141 C140 1.386(7) .
C141 H141 0.9500 .
C140 C139 1.413(6) .
C139 C138 1.495(6) .
C138 C133 1.399(6) .
C138 C137 1.412(5) .
C137 C136 1.383(7) .
C137 H137 0.9500 .
C136 C135 1.380(7) .
C136 H136 0.9500 .
C135 C134 1.390(6) .
C135 H135 0.9500 .
C134 C133 1.397(6) .
C132 C130 1.524(7) .
C132 H13A 0.9800 .
C132 H13B 0.9800 .
C132 H13C 0.9800 .
C131 C130 1.522(7) .
C131 H13D 0.9800 .
C131 H13E 0.9800 .
C131 H13F 0.9800 .
C130 C121 1.524(6) .
C130 H130 1.0000 .
C129 C127 1.504(8) .
C129 H12A 0.9800 .
C129 H12B 0.9800 .
C129 H12C 0.9800 .
C128 C127 1.487(10) .
C128 H12D 0.9800 .
C128 H12E 0.9800 .
C128 H12F 0.9800 .
C127 C119 1.517(7) .
C127 H127 1.0000 .
C126 C124 1.529(7) .
C126 H12G 0.9800 .
C126 H12H 0.9800 .
C126 H12I 0.9800 .
C125 C124 1.529(7) .
C125 H12J 0.9800 .
C125 H12K 0.9800 .
C125 H12L 0.9800 .
C124 C123 1.525(6) .
C124 H124 1.0000 .
C123 C122 1.397(6) .
C123 C118 1.404(6) .
C122 C121 1.385(6) .
C122 H122 0.9500 .
C121 C120 1.386(7) .
C120 C119 1.389(6) .
C120 H120 0.9500 .
C119 C118 1.424(6) .
C118 C98 1.501(6) .
C117 C115 1.401(13) .
C117 H11A 0.9800 .
C117 H11B 0.9800 .
C117 H11C 0.9800 .
C116 C115 1.397(12) .
C116 H11D 0.9500 .
C116 H11E 0.9500 .
C115 C106 1.543(10) .
C115 H115 1.0000 .
C114 C112 1.538(7) .
C114 H11F 0.9800 .
C114 H11G 0.9800 .
C114 H11H 0.9800 .
C113 C112 1.533(7) .
C113 H11I 0.9800 .
C113 H11J 0.9800 .
C113 H11K 0.9800 .
C112 C108 1.520(7) .
C112 H112 1.0000 .
C111 C109 1.510(7) .
C111 H11L 0.9800 .
C111 H11M 0.9800 .
C111 H11N 0.9800 .
C110 C109 1.513(7) .
C110 H11O 0.9800 .
C110 H11P 0.9800 .
C110 H11Q 0.9800 .
C109 C104 1.523(8) .
C109 H109 1.0000 .
C108 C107 1.404(8) .
C108 C103 1.405(7) .
C107 C106 1.401(10) .
C107 H107 0.9500 .
C106 C105 1.371(10) .
C105 C104 1.384(8) .
C105 H105 0.9500 .
C104 C103 1.413(7) .
C103 C102 1.495(6) .
C102 C101 1.397(6) .
C102 C97 1.406(6) .
C101 C100 1.386(7) .
C101 H101 0.9500 .
C100 C99 1.388(6) .
C100 H100 0.9500 .
C99 C98 1.401(6) .
C99 H99 0.9500 .
C7 C12 1.404(5) .
C7 C8 1.414(5) .
C6 C5 1.389(6) .
C5 H5 0.9500 .
C8 C9 1.387(6) .
C8 H8 0.9500 .
C9 C10 1.391(6) .
C9 H9 0.9500 .
C10 C11 1.392(6) .
C10 H10 0.9500 .
C11 C12 1.401(6) .
C11 H11 0.9500 .
C13 C18 1.407(6) .
C13 C14 1.409(5) .
C14 C15 1.385(6) .
C14 H14 0.9500 .
C15 C16 1.383(6) .
C15 H15 0.9500 .
C16 C17 1.382(6) .
C16 H16 0.9500 .
C17 C18 1.395(5) .
C17 H17 0.9500 .
C19 C20 1.394(6) .
C19 C24 1.406(6) .
C20 C21 1.382(6) .
C20 H20 0.9500 .
C21 C22 1.380(7) .
C21 H21 0.9500 .
C22 C23 1.391(6) .
C22 H22 0.9500 .
C23 C24 1.401(6) .
C23 H23 0.9500 .
C28 C29 1.376(7) .
C28 C27 1.387(7) .
C28 H28 0.9500 .
C27 C26 1.404(5) .
C27 H27 0.9500 .
C26 C25 1.403(6) .
C26 C31 1.505(6) .
C25 C30 1.417(6) .
C29 C30 1.399(5) .
C29 H29 0.9500 .
C30 C46 1.499(6) .
C31 C36 1.406(6) .
C31 C32 1.417(6) .
C32 C33 1.393(7) .
C32 C40 1.513(7) .
C33 C34 1.383(8) .
C33 H33 0.9500 .
C36 C35 1.399(6) .
C36 C37 1.522(6) .
C35 C34 1.384(7) .
C35 H35 0.9500 .
C34 C43 1.528(7) .
C37 C38 1.525(6) .
C37 C39 1.537(6) .
C37 H37 1.0000 .
C38 H38A 0.9800 .
C38 H38B 0.9800 .
C38 H38C 0.9800 .
C252 C250 1.21(4) 3_567
C252 C251 1.420(18) .
C252 H25X 0.9500 .
C251 C250 1.333(18) .
C251 H25Y 0.9500 .
C250 C252 1.21(4) 3_567
C250 H25Z 0.9500 .
C227 C226 1.550(14) .
C227 H22A 0.9800 .
C227 H22B 0.9800 .
C227 H22C 0.9800 .
C226 C225 1.592(15) .
C226 H22D 0.9900 .
C226 H22E 0.9900 .
C225 C224 1.421(13) .
C225 H22F 0.9900 .
C225 H22G 0.9900 .
C224 C223 1.416(16) .
C224 H22Y 0.9900 .
C224 H22Z 0.9900 .
C223 H22S 0.9800 .
C223 H22T 0.9800 .
C223 H22U 0.9800 .
C40 C41 1.523(6) .
C40 C42 1.537(7) .
C40 H40 1.0000 .
C39 H39A 0.9800 .
C39 H39B 0.9800 .
C39 H39C 0.9800 .
C46 C51 1.411(7) .
C46 C47 1.425(6) .
C45 C43 1.507(8) .
C45 H45A 0.9800 .
C45 H45B 0.9800 .
C45 H45C 0.9800 .
C44 C43 1.508(11) .
C44 H44A 0.9800 .
C44 H44B 0.9800 .
C44 H44C 0.9800 .
C43 H43 1.0000 .
C42 H42A 0.9800 .
C42 H42B 0.9800 .
C42 H42C 0.9800 .
C41 H41A 0.9800 .
C41 H41B 0.9800 .
C41 H41C 0.9800 .
C51 C50 1.385(6) .
C51 C52 1.529(6) .
C50 C49 1.396(7) .
C50 H50 0.9500 .
C49 C48 1.380(8) .
C49 C58 1.526(7) .
C48 C47 1.385(7) .
C48 H48 0.9500 .
C47 C55 1.520(7) .
C53 C52 1.527(7) .
C53 H53A 0.9800 .
C53 H53B 0.9800 .
C53 H53C 0.9800 .
C52 C54 1.544(6) .
C52 H52 1.0000 .
C54 H54A 0.9800 .
C54 H54B 0.9800 .
C54 H54C 0.9800 .
C55 C57 1.531(6) .
C55 C56 1.533(8) .
C55 H55 1.0000 .
C56 H56A 0.9800 .
C56 H56B 0.9800 .
C56 H56C 0.9800 .
C57 H57A 0.9800 .
C57 H57B 0.9800 .
C57 H57C 0.9800 .
C58 C59 1.339(13) .
C58 C60 1.487(9) .
C58 H58 1.0000 .
C59 H59A 0.9500 .
C59 H59B 0.9500 .
C60 H60A 0.9800 .
C60 H60B 0.9800 .
C60 H60C 0.9800 .
C61 C62 1.405(5) .
C61 C66 1.406(6) .
C62 C63 1.404(5) .
C62 C82 1.510(6) .
C63 C64 1.383(6) .
C63 H63 0.9500 .
C64 C65 1.385(6) .
C64 H64 0.9500 .
C65 C66 1.399(5) .
C65 H65 0.9500 .
C66 C67 1.499(6) .
C69 C68 1.389(6) .
C69 C70 1.402(6) .
C69 H69 0.9500 .
C68 C67 1.414(6) .
C68 C73 1.524(5) .
C67 C72 1.428(6) .
C70 C71 1.369(6) .
C70 C79 1.526(6) .
C78 C76 1.529(7) .
C78 H78A 0.9800 .
C78 H78B 0.9800 .
C78 H78C 0.9800 .
C77 C76 1.532(6) .
C77 H77A 0.9800 .
C77 H77B 0.9800 .
C77 H77C 0.9800 .
C76 C72 1.515(6) .
C76 H76 1.0000 .
C75 C73 1.529(6) .
C75 H75A 0.9800 .
C75 H75B 0.9800 .
C75 H75C 0.9800 .
C74 C73 1.539(6) .
C74 H74A 0.9800 .
C74 H74B 0.9800 .
C74 H74C 0.9800 .
C73 H73 1.0000 .
C72 C71 1.389(6) .
C71 H71 0.9500 .
C79 C80 1.522(7) .
C79 C81 1.526(7) .
C79 H79 1.0000 .
C80 H80A 0.9800 .
C80 H80B 0.9800 .
C80 H80C 0.9800 .
C81 H81A 0.9800 .
C81 H81B 0.9800 .
C81 H81C 0.9800 .
C82 C83 1.407(7) .
C82 C87 1.408(6) .
C83 C84 1.396(7) .
C83 C88 1.514(7) .
C84 C85 1.381(8) .
C84 H84 0.9500 .
C85 C86 1.380(8) .
C85 C94 1.530(7) .
C86 C87 1.400(7) .
C86 H86 0.9500 .
C87 C91 1.520(8) .
C88 C90 1.531(7) .
C88 C89 1.533(6) .
C88 H88 1.0000 .
C89 H89A 0.9800 .
C89 H89B 0.9800 .
C89 H89C 0.9800 .
C90 H90A 0.9800 .
C90 H90B 0.9800 .
C90 H90C 0.9800 .
C91 C92 1.512(8) .
C91 C93 1.535(8) .
C91 H91 1.0000 .
C92 H92A 0.9800 .
C92 H92B 0.9800 .
C92 H92C 0.9800 .
C93 H93A 0.9800 .
C93 H93B 0.9800 .
C93 H93C 0.9800 .
C94 C95 1.469(8) .
C94 C96 1.500(8) .
C94 H94 1.0000 .
C95 H95A 0.9800 .
C95 H95B 0.9800 .
C95 H95C 0.9800 .
C96 H96A 0.9800 .
C96 H96B 0.9800 .
C96 H96C 0.9800 .
C97 C98 1.403(6) .

loop_
_geom_torsion_atom_site_label_1
_geom_torsion_atom_site_label_2
_geom_torsion_atom_site_label_3
_geom_torsion_atom_site_label_4
_geom_torsion
_geom_torsion_site_symmetry_1
_geom_torsion_site_symmetry_4
C6 C1 C2 C3 0.8(6) . .
Sn1 C1 C2 C3 178.8(3) . .
C1 C2 C3 C4 -2.2(7) . .
C2 C3 C4 C5 0.5(7) . .
C217 C222 C221 C220 -6.2(13) . .
C222 C221 C220 C219 13.8(14) . .
C221 C220 C219 C218 -16.0(18) . .
C220 C219 C218 C217 5.7(16) . .
C219 C218 C217 C222 2.5(14) . .
C221 C222 C217 C218 -1.7(16) . .
C211 C216 C215 C214 -0.5(8) . .
C216 C215 C214 C213 -1.6(8) . .
C215 C214 C213 C212 2.1(8) . .
C214 C213 C212 C211 -0.4(8) . .
C213 C212 C211 C216 -1.7(7) . .
C213 C212 C211 P3 167.1(4) . .
C215 C216 C211 C212 2.1(7) . .
C215 C216 C211 P3 -166.5(4) . .
C205 P3 C211 C212 157.2(4) . .
C18 P3 C211 C212 -96.2(4) . .
Pd2 P3 C211 C212 27.1(4) . .
C205 P3 C211 C216 -34.4(4) . .
C18 P3 C211 C216 72.3(4) . .
Pd2 P3 C211 C216 -164.5(3) . .
C205 C210 C209 C208 0.1(7) . .
C210 C209 C208 C207 1.3(7) . .
C209 C208 C207 C206 -0.9(7) . .
C208 C207 C206 C205 -1.0(7) . .
C207 C206 C205 C210 2.4(6) . .
C207 C206 C205 P3 178.8(3) . .
C209 C210 C205 C206 -1.9(7) . .
C209 C210 C205 P3 -178.6(4) . .
C211 P3 C205 C206 124.4(4) . .
C18 P3 C205 C206 25.7(4) . .
Pd2 P3 C205 C206 -101.4(3) . .
C211 P3 C205 C210 -59.1(4) . .
C18 P3 C205 C210 -157.9(3) . .
Pd2 P3 C205 C210 75.1(3) . .
C199 C204 C203 C202 -1.3(8) . .
C204 C203 C202 C201 -0.3(8) . .
C203 C202 C201 C200 0.8(8) . .
C202 C201 C200 C199 0.2(8) . .
C201 C200 C199 C204 -1.6(7) . .
C201 C200 C199 P4 173.0(4) . .
C203 C204 C199 C200 2.2(7) . .
C203 C204 C199 P4 -172.3(4) . .
C193 P4 C199 C200 140.5(4) . .
C24 P4 C199 C200 -111.7(4) . .
Pd2 P4 C199 C200 10.0(4) . .
C193 P4 C199 C204 -45.2(4) . .
C24 P4 C199 C204 62.7(4) . .
Pd2 P4 C199 C204 -175.6(3) . .
C193 C198 C197 C196 -2.4(8) . .
C198 C197 C196 C195 -1.1(9) . .
C197 C196 C195 C194 2.9(10) . .
C196 C195 C194 C193 -1.1(11) . .
C197 C198 C193 C194 4.1(7) . .
C197 C198 C193 P4 179.7(4) . .
C195 C194 C193 C198 -2.3(9) . .
C195 C194 C193 P4 -178.2(5) . .
C199 P4 C193 C198 133.3(4) . .
C24 P4 C193 C198 31.5(4) . .
Pd2 P4 C193 C198 -95.7(4) . .
C199 P4 C193 C194 -51.1(5) . .
C24 P4 C193 C194 -152.9(4) . .
Pd2 P4 C193 C194 79.9(5) . .
C187 C192 C191 C190 0.8(9) . .
C192 C191 C190 C189 -0.3(10) . .
C191 C190 C189 C188 0.3(10) . .
C190 C189 C188 C187 -0.8(10) . .
C189 C188 C187 C192 1.3(8) . .
C189 C188 C187 P1 -171.7(5) . .
C191 C192 C187 C188 -1.3(7) . .
C191 C192 C187 P1 171.2(4) . .
C181 P1 C187 C188 -170.5(4) . .
C6 P1 C187 C188 83.4(4) . .
Pd1 P1 C187 C188 -39.0(4) . .
C181 P1 C187 C192 17.0(4) . .
C6 P1 C187 C192 -89.0(4) . .
Pd1 P1 C187 C192 148.5(4) . .
C181 C186 C185 C184 -1.2(8) . .
C186 C185 C184 C183 -1.7(8) . .
C185 C184 C183 C182 1.6(7) . .
C184 C183 C182 C181 1.4(7) . .
C183 C182 C181 C186 -4.2(7) . .
C183 C182 C181 P1 179.4(3) . .
C185 C186 C181 C182 4.0(7) . .
C185 C186 C181 P1 -179.4(4) . .
C187 P1 C181 C182 -127.7(4) . .
C6 P1 C181 C182 -27.0(4) . .
Pd1 P1 C181 C182 98.9(4) . .
C187 P1 C181 C186 55.9(4) . .
C6 P1 C181 C186 156.6(4) . .
Pd1 P1 C181 C186 -77.5(4) . .
C175 C180 C179 C178 -0.6(7) . .
C180 C179 C178 C177 1.4(7) . .
C179 C178 C177 C176 -0.3(7) . .
C178 C177 C176 C175 -1.7(7) . .
C179 C180 C175 C176 -1.4(6) . .
C179 C180 C175 P2 170.9(4) . .
C177 C176 C175 C180 2.5(6) . .
C177 C176 C175 P2 -170.4(3) . .
C169 P2 C175 C180 9.7(4) . .
C12 P2 C175 C180 -96.6(4) . .
Pd1 P2 C175 C180 140.4(3) . .
C169 P2 C175 C176 -177.8(3) . .
C12 P2 C175 C176 75.8(3) . .
Pd1 P2 C175 C176 -47.1(4) . .
C169 C174 C173 C172 -1.8(7) . .
C174 C173 C172 C171 -0.5(7) . .
C173 C172 C171 C170 0.7(7) . .
C172 C171 C170 C169 1.4(7) . .
C171 C170 C169 C174 -3.6(6) . .
C171 C170 C169 P2 -177.4(3) . .
C173 C174 C169 C170 3.8(6) . .
C173 C174 C169 P2 177.6(3) . .
C12 P2 C169 C170 -27.6(4) . .
C175 P2 C169 C170 -127.7(3) . .
Pd1 P2 C169 C170 95.4(3) . .
C12 P2 C169 C174 158.7(3) . .
C175 P2 C169 C174 58.6(4) . .
Pd1 P2 C169 C174 -78.2(3) . .
C161 C160 C159 C158 -75.2(6) . .
C162 C160 C159 C158 49.7(6) . .
C161 C160 C159 C154 102.1(5) . .
C162 C160 C159 C154 -133.0(5) . .
C154 C159 C158 C157 -1.3(7) . .
C160 C159 C158 C157 176.0(4) . .
C159 C158 C157 C156 -0.5(7) . .
C159 C158 C157 C163 179.4(4) . .
C165 C163 C157 C158 9.8(9) . .
C164 C163 C157 C158 133.1(7) . .
C165 C163 C157 C156 -170.3(7) . .
C164 C163 C157 C156 -47.0(8) . .
C158 C157 C156 C155 0.5(8) . .
C163 C157 C156 C155 -179.4(5) . .
C157 C156 C155 C154 1.2(8) . .
C157 C156 C155 C166 -175.5(5) . .
C168 C166 C155 C156 -36.7(7) . .
C167 C166 C155 C156 88.3(6) . .
C168 C166 C155 C154 146.7(5) . .
C167 C166 C155 C154 -88.3(5) . .
C158 C159 C154 C155 3.1(6) . .
C160 C159 C154 C155 -174.2(4) . .
C158 C159 C154 C134 -177.4(4) . .
C160 C159 C154 C134 5.3(7) . .
C156 C155 C154 C159 -3.0(7) . .
C166 C155 C154 C159 173.6(4) . .
C156 C155 C154 C134 177.4(4) . .
C166 C155 C154 C134 -5.9(6) . .
C153 C151 C144 C143 39.2(5) . .
C152 C151 C144 C143 -85.8(5) . .
C153 C151 C144 C139 -146.3(4) . .
C152 C151 C144 C139 88.6(5) . .
C139 C144 C143 C142 0.1(6) . .
C151 C144 C143 C142 174.6(4) . .
C144 C143 C142 C141 3.1(6) . .
C144 C143 C142 C148 -173.8(4) . .
C150 C148 C142 C143 -14.3(7) . .
C149 C148 C142 C143 109.3(5) . .
C150 C148 C142 C141 168.9(5) . .
C149 C148 C142 C141 -67.5(6) . .
C143 C142 C141 C140 -2.4(6) . .
C148 C142 C141 C140 174.5(4) . .
C142 C141 C140 C139 -1.4(6) . .
C142 C141 C140 C145 178.7(4) . .
C147 C145 C140 C141 -59.1(5) . .
C146 C145 C140 C141 64.6(5) . .
C147 C145 C140 C139 121.1(4) . .
C146 C145 C140 C139 -115.3(5) . .
C141 C140 C139 C144 4.7(6) . .
C145 C140 C139 C144 -175.5(4) . .
C141 C140 C139 C138 -167.0(4) . .
C145 C140 C139 C138 12.8(6) . .
C143 C144 C139 C140 -4.0(6) . .
C151 C144 C139 C140 -178.4(4) . .
C143 C144 C139 C138 167.7(4) . .
C151 C144 C139 C138 -6.7(6) . .
C140 C139 C138 C133 -121.4(4) . .
C144 C139 C138 C133 67.0(5) . .
C140 C139 C138 C137 63.2(5) . .
C144 C139 C138 C137 -108.4(4) . .
C133 C138 C137 C136 -0.5(6) . .
C139 C138 C137 C136 175.1(4) . .
C138 C137 C136 C135 -2.3(7) . .
C137 C136 C135 C134 2.1(7) . .
C136 C135 C134 C133 1.0(6) . .
C136 C135 C134 C154 -174.7(4) . .
C159 C154 C134 C135 -79.1(6) . .
C155 C154 C134 C135 100.5(5) . .
C159 C154 C134 C133 105.2(5) . .
C155 C154 C134 C133 -75.3(5) . .
C135 C134 C133 C138 -3.9(6) . .
C154 C134 C133 C138 171.9(4) . .
C135 C134 C133 Sn3 170.3(3) . .
C154 C134 C133 Sn3 -13.9(5) . .
C137 C138 C133 C134 3.6(6) . .
C139 C138 C133 C134 -171.7(4) . .
C137 C138 C133 Sn3 -170.6(3) . .
C139 C138 C133 Sn3 14.1(5) . .
C125 C124 C123 C122 52.1(6) . .
C126 C124 C123 C122 -72.1(5) . .
C125 C124 C123 C118 -129.8(5) . .
C126 C124 C123 C118 106.0(5) . .
C118 C123 C122 C121 0.1(7) . .
C124 C123 C122 C121 178.3(4) . .
C123 C122 C121 C120 -0.5(7) . .
C123 C122 C121 C130 -175.4(4) . .
C131 C130 C121 C122 -27.9(6) . .
C132 C130 C121 C122 97.3(5) . .
C131 C130 C121 C120 157.3(4) . .
C132 C130 C121 C120 -77.5(5) . .
C122 C121 C120 C119 -0.2(7) . .
C130 C121 C120 C119 174.9(4) . .
C121 C120 C119 C118 1.2(7) . .
C121 C120 C119 C127 -172.8(4) . .
C128 C127 C119 C120 83.3(7) . .
C129 C127 C119 C120 -41.7(7) . .
C128 C127 C119 C118 -90.4(7) . .
C129 C127 C119 C118 144.5(5) . .
C122 C123 C118 C119 1.0(6) . .
C124 C123 C118 C119 -177.1(4) . .
C122 C123 C118 C98 177.3(4) . .
C124 C123 C118 C98 -0.8(6) . .
C120 C119 C118 C123 -1.6(6) . .
C127 C119 C118 C123 172.2(4) . .
C120 C119 C118 C98 -178.0(4) . .
C127 C119 C118 C98 -4.2(6) . .
C113 C112 C108 C107 -45.7(6) . .
C114 C112 C108 C107 78.3(6) . .
C113 C112 C108 C103 141.7(5) . .
C114 C112 C108 C103 -94.3(6) . .
C103 C108 C107 C106 0.3(8) . .
C112 C108 C107 C106 -172.5(5) . .
C108 C107 C106 C105 1.9(10) . .
C108 C107 C106 C115 -179.3(7) . .
C116 C115 C106 C105 -52.5(14) . .
C117 C115 C106 C105 151.8(10) . .
C116 C115 C106 C107 128.7(10) . .
C117 C115 C106 C107 -27.1(14) . .
C107 C106 C105 C104 -2.3(10) . .
C115 C106 C105 C104 178.8(7) . .
C106 C105 C104 C103 0.6(9) . .
C106 C105 C104 C109 175.1(6) . .
C111 C109 C104 C105 -71.8(7) . .
C110 C109 C104 C105 54.7(7) . .
C111 C109 C104 C103 102.6(6) . .
C110 C109 C104 C103 -131.0(5) . .
C107 C108 C103 C104 -2.0(7) . .
C112 C108 C103 C104 170.8(4) . .
C107 C108 C103 C102 -177.4(4) . .
C112 C108 C103 C102 -4.7(6) . .
C105 C104 C103 C108 1.6(7) . .
C109 C104 C103 C108 -172.7(4) . .
C105 C104 C103 C102 177.2(5) . .
C109 C104 C103 C102 2.9(6) . .
C108 C103 C102 C101 93.8(5) . .
C104 C103 C102 C101 -81.7(5) . .
C108 C103 C102 C97 -94.3(5) . .
C104 C103 C102 C97 90.2(5) . .
C97 C102 C101 C100 -2.3(6) . .
C103 C102 C101 C100 169.9(4) . .
C102 C101 C100 C99 -1.3(7) . .
C101 C100 C99 C98 2.4(7) . .
C2 C1 C6 C5 2.2(6) . .
Sn1 C1 C6 C5 -175.9(3) . .
C2 C1 C6 P1 174.9(3) . .
Sn1 C1 C6 P1 -3.2(4) . .
C181 P1 C6 C5 -40.0(4) . .
C187 P1 C6 C5 65.6(4) . .
Pd1 P1 C6 C5 -167.6(3) . .
C181 P1 C6 C1 147.2(3) . .
C187 P1 C6 C1 -107.2(4) . .
Pd1 P1 C6 C1 19.6(4) . .
C3 C4 C5 C6 2.5(7) . .
C1 C6 C5 C4 -3.9(7) . .
P1 C6 C5 C4 -176.5(4) . .
C12 C7 C8 C9 1.7(6) . .
Sn2 C7 C8 C9 179.7(3) . .
C7 C8 C9 C10 -2.1(7) . .
C8 C9 C10 C11 0.8(7) . .
C9 C10 C11 C12 0.9(7) . .
C10 C11 C12 C7 -1.4(7) . .
C10 C11 C12 P2 -176.9(3) . .
C8 C7 C12 C11 0.1(6) . .
Sn2 C7 C12 C11 -178.1(3) . .
C8 C7 C12 P2 175.7(3) . .
Sn2 C7 C12 P2 -2.5(4) . .
C169 P2 C12 C11 -44.2(4) . .
C175 P2 C12 C11 62.2(4) . .
Pd1 P2 C12 C11 -167.1(3) . .
C169 P2 C12 C7 140.2(3) . .
C175 P2 C12 C7 -113.4(4) . .
Pd1 P2 C12 C7 17.3(4) . .
C18 C13 C14 C15 -2.0(6) . .
Sn3 C13 C14 C15 179.8(3) . .
C13 C14 C15 C16 1.6(7) . .
C14 C15 C16 C17 0.0(7) . .
C15 C16 C17 C18 -1.2(7) . .
C16 C17 C18 C13 0.7(7) . .
C16 C17 C18 P3 169.7(3) . .
C14 C13 C18 C17 0.8(6) . .
Sn3 C13 C18 C17 179.2(3) . .
C14 C13 C18 P3 -168.8(3) . .
Sn3 C13 C18 P3 9.6(4) . .
C205 P3 C18 C17 36.8(4) . .
C211 P3 C18 C17 -67.7(4) . .
Pd2 P3 C18 C17 163.8(3) . .
C205 P3 C18 C13 -153.9(3) . .
C211 P3 C18 C13 101.6(3) . .
Pd2 P3 C18 C13 -26.8(3) . .
C24 C19 C20 C21 -2.0(7) . .
Sn4 C19 C20 C21 178.8(4) . .
C19 C20 C21 C22 2.0(7) . .
C20 C21 C22 C23 0.2(8) . .
C21 C22 C23 C24 -2.2(7) . .
C22 C23 C24 C19 2.1(7) . .
C22 C23 C24 P4 176.5(4) . .
C20 C19 C24 C23 0.0(6) . .
Sn4 C19 C24 C23 179.2(3) . .
C20 C19 C24 P4 -174.6(3) . .
Sn4 C19 C24 P4 4.6(4) . .
C193 P4 C24 C23 28.1(4) . .
C199 P4 C24 C23 -75.7(4) . .
Pd2 P4 C24 C23 158.3(3) . .
C193 P4 C24 C19 -157.4(3) . .
C199 P4 C24 C19 98.8(3) . .
Pd2 P4 C24 C19 -27.1(4) . .
C29 C28 C27 C26 -2.5(7) . .
C28 C27 C26 C25 -1.4(7) . .
C28 C27 C26 C31 174.1(4) . .
C27 C26 C25 C30 4.0(6) . .
C31 C26 C25 C30 -171.2(4) . .
C27 C26 C25 Sn1 -168.3(3) . .
C31 C26 C25 Sn1 16.5(6) . .
C27 C28 C29 C30 3.8(7) . .
C28 C29 C30 C25 -1.1(7) . .
C28 C29 C30 C46 -177.0(4) . .
C26 C25 C30 C29 -2.8(6) . .
Sn1 C25 C30 C29 170.7(3) . .
C26 C25 C30 C46 173.0(4) . .
Sn1 C25 C30 C46 -13.5(5) . .
C25 C26 C31 C36 -109.5(5) . .
C27 C26 C31 C36 75.1(5) . .
C25 C26 C31 C32 76.2(5) . .
C27 C26 C31 C32 -99.2(5) . .
C36 C31 C32 C33 1.1(6) . .
C26 C31 C32 C33 175.5(4) . .
C36 C31 C32 C40 -174.5(4) . .
C26 C31 C32 C40 0.0(6) . .
C31 C32 C33 C34 -2.2(7) . .
C40 C32 C33 C34 173.5(4) . .
C32 C31 C36 C35 0.2(6) . .
C26 C31 C36 C35 -174.0(4) . .
C32 C31 C36 C37 177.8(4) . .
C26 C31 C36 C37 3.6(6) . .
C31 C36 C35 C34 -0.5(6) . .
C37 C36 C35 C34 -178.1(4) . .
C32 C33 C34 C35 1.9(7) . .
C32 C33 C34 C43 -175.5(5) . .
C36 C35 C34 C33 -0.5(7) . .
C36 C35 C34 C43 176.8(4) . .
C35 C36 C37 C38 -60.4(5) . .
C31 C36 C37 C38 122.0(4) . .
C35 C36 C37 C39 63.3(5) . .
C31 C36 C37 C39 -114.3(4) . .
C250 C252 C251 C250 -3(7) 3_567 .
C252 C251 C250 C252 2(5) . 3_567
C227 C226 C225 C224 -176.5(18) . .
C226 C225 C224 C223 -169.1(15) . .
C33 C32 C40 C41 62.2(6) . .
C31 C32 C40 C41 -122.4(5) . .
C33 C32 C40 C42 -60.6(6) . .
C31 C32 C40 C42 114.9(5) . .
C29 C30 C46 C51 -70.4(6) . .
C25 C30 C46 C51 113.8(5) . .
C29 C30 C46 C47 104.2(5) . .
C25 C30 C46 C47 -71.7(5) . .
C33 C34 C43 C45 95.6(6) . .
C35 C34 C43 C45 -81.7(7) . .
C33 C34 C43 C44 -139.4(6) . .
C35 C34 C43 C44 43.3(8) . .
C47 C46 C51 C50 -1.0(6) . .
C30 C46 C51 C50 173.6(4) . .
C47 C46 C51 C52 179.8(4) . .
C30 C46 C51 C52 -5.7(6) . .
C46 C51 C50 C49 -0.5(7) . .
C52 C51 C50 C49 178.7(4) . .
C51 C50 C49 C48 2.1(7) . .
C51 C50 C49 C58 -177.1(5) . .
C50 C49 C48 C47 -2.3(7) . .
C58 C49 C48 C47 177.0(5) . .
C49 C48 C47 C46 0.8(7) . .
C49 C48 C47 C55 -174.1(5) . .
C51 C46 C47 C48 0.9(6) . .
C30 C46 C47 C48 -173.8(4) . .
C51 C46 C47 C55 175.7(4) . .
C30 C46 C47 C55 1.0(6) . .
C50 C51 C52 C53 52.5(6) . .
C46 C51 C52 C53 -128.3(5) . .
C50 C51 C52 C54 -71.5(6) . .
C46 C51 C52 C54 107.7(5) . .
C48 C47 C55 C57 -33.3(6) . .
C46 C47 C55 C57 152.0(4) . .
C48 C47 C55 C56 91.7(5) . .
C46 C47 C55 C56 -83.0(6) . .
C48 C49 C58 C59 -179.4(8) . .
C50 C49 C58 C59 -0.2(11) . .
C48 C49 C58 C60 -37.2(9) . .
C50 C49 C58 C60 142.0(6) . .
C66 C61 C62 C63 4.6(6) . .
Sn2 C61 C62 C63 -170.3(3) . .
C66 C61 C62 C82 -171.5(4) . .
Sn2 C61 C62 C82 13.6(6) . .
C61 C62 C63 C64 -2.0(6) . .
C82 C62 C63 C64 174.4(4) . .
C62 C63 C64 C65 -1.3(7) . .
C63 C64 C65 C66 2.1(7) . .
C64 C65 C66 C61 0.6(6) . .
C64 C65 C66 C67 -176.4(4) . .
C62 C61 C66 C65 -4.0(6) . .
Sn2 C61 C66 C65 171.9(3) . .
C62 C61 C66 C67 172.9(4) . .
Sn2 C61 C66 C67 -11.2(5) . .
C70 C69 C68 C67 -0.4(6) . .
C70 C69 C68 C73 175.2(4) . .
C69 C68 C67 C72 -2.8(6) . .
C73 C68 C67 C72 -178.3(4) . .
C69 C68 C67 C66 171.4(4) . .
C73 C68 C67 C66 -4.0(6) . .
C65 C66 C67 C68 -72.6(5) . .
C61 C66 C67 C68 110.4(5) . .
C65 C66 C67 C72 101.6(5) . .
C61 C66 C67 C72 -75.4(5) . .
C68 C69 C70 C71 2.8(6) . .
C68 C69 C70 C79 -174.2(4) . .
C69 C68 C73 C75 -69.4(5) . .
C67 C68 C73 C75 106.0(5) . .
C69 C68 C73 C74 53.8(5) . .
C67 C68 C73 C74 -130.8(4) . .
C68 C67 C72 C71 3.5(6) . .
C66 C67 C72 C71 -170.8(4) . .
C68 C67 C72 C76 178.0(4) . .
C66 C67 C72 C76 3.7(6) . .
C78 C76 C72 C71 75.1(5) . .
C77 C76 C72 C71 -48.0(6) . .
C78 C76 C72 C67 -99.4(5) . .
C77 C76 C72 C67 137.5(4) . .
C69 C70 C71 C72 -2.1(6) . .
C79 C70 C71 C72 175.0(4) . .
C67 C72 C71 C70 -1.1(6) . .
C76 C72 C71 C70 -175.7(4) . .
C71 C70 C79 C80 119.5(5) . .
C69 C70 C79 C80 -63.5(6) . .
C71 C70 C79 C81 -116.1(5) . .
C69 C70 C79 C81 60.9(6) . .
C63 C62 C82 C83 76.1(5) . .
C61 C62 C82 C83 -107.6(5) . .
C63 C62 C82 C87 -96.4(5) . .
C61 C62 C82 C87 79.8(5) . .
C87 C82 C83 C84 -1.9(6) . .
C62 C82 C83 C84 -174.3(4) . .
C87 C82 C83 C88 174.8(4) . .
C62 C82 C83 C88 2.4(6) . .
C82 C83 C84 C85 -0.5(6) . .
C88 C83 C84 C85 -177.4(4) . .
C83 C84 C85 C86 1.5(7) . .
C83 C84 C85 C94 178.0(4) . .
C84 C85 C86 C87 -0.2(7) . .
C94 C85 C86 C87 -176.6(4) . .
C85 C86 C87 C82 -2.2(7) . .
C85 C86 C87 C91 173.3(4) . .
C83 C82 C87 C86 3.2(6) . .
C62 C82 C87 C86 175.8(4) . .
C83 C82 C87 C91 -172.2(4) . .
C62 C82 C87 C91 0.5(6) . .
C84 C83 C88 C90 69.4(5) . .
C82 C83 C88 C90 -107.3(5) . .
C84 C83 C88 C89 -53.9(6) . .
C82 C83 C88 C89 129.4(4) . .
C86 C87 C91 C92 61.7(6) . .
C82 C87 C91 C92 -123.0(5) . .
C86 C87 C91 C93 -61.2(7) . .
C82 C87 C91 C93 114.0(6) . .
C86 C85 C94 C95 -59.2(8) . .
C84 C85 C94 C95 124.4(7) . .
C86 C85 C94 C96 72.6(7) . .
C84 C85 C94 C96 -103.8(6) . .
C101 C102 C97 C98 4.7(6) . .
C103 C102 C97 C98 -167.1(4) . .
C101 C102 C97 Sn4 -171.8(3) . .
C103 C102 C97 Sn4 16.3(6) . .
C100 C99 C98 C97 0.1(6) . .
C100 C99 C98 C118 -174.5(4) . .
C102 C97 C98 C99 -3.7(6) . .
Sn4 C97 C98 C99 173.2(3) . .
C102 C97 C98 C118 170.8(4) . .
Sn4 C97 C98 C118 -12.3(5) . .
C123 C118 C98 C99 -72.0(5) . .
C119 C118 C98 C99 104.3(5) . .
C123 C118 C98 C97 113.4(5) . .
C119 C118 C98 C97 -70.3(5) . .
